data_2105605
loop_
_publ_author_name
'Bertolasi, V.'
'Gilli, P.'
'Ferretti, V.'
'Gilli, G.'

_publ_section_title
;
 Intermolecular N-H&#x00B7;&#x00B7;&#x00B7;O Hydrogen Bonding Assisted by
 Resonance. II. Self Assembly of Hydrogen-Bonded Secondary Enaminones in
 Supramolecular Catemers
;
_journal_issue 1
_journal_name_full 'Acta Crystallographica Section B'
_journal_page_first 50
_journal_page_last 65
_journal_paper_doi 10.1107/S0108768197008677
_journal_volume 54
_journal_year 1998
_chemical_formula_analytical 'C14 H17 N1 O1'
_chemical_formula_sum 'C14 H17 N O'
_chemical_formula_weight 215.29
_chemical_name_systematic
;
3-Phenylamino-6,6-dimethyl-2-cyclohexen-1-one
;
_space_group_IT_number 2
_symmetry_cell_setting triclinic
_symmetry_space_group_name_Hall '-P 1'
_symmetry_space_group_name_H-M 'P -1'
_cell_angle_alpha 106.38(2)
_cell_angle_beta 91.22(2)
_cell_angle_gamma 98.910(10)
_cell_formula_units_Z 4
_cell_length_a 9.6080(10)
_cell_length_b 11.248(2)
_cell_length_c 12.096(4)
_cell_measurement_reflns_used 25
_cell_measurement_temperature 295
_cell_measurement_theta_max 15
_cell_measurement_theta_min 10
_cell_volume 1236.1(5)
_diffrn_ambient_temperature 295
_diffrn_measurement_device_type 'Enraf-Nonius CAD4 diffractometer'
_diffrn_measurement_method \w/2\q
_diffrn_radiation_monochromator graphite
_diffrn_radiation_source 'fine focus sealed tube'
_diffrn_radiation_type 'Mo K\a'
_diffrn_radiation_wavelength 0.71069
_diffrn_reflns_av_R_equivalents 0.019
_diffrn_reflns_limit_h_max 12
_diffrn_reflns_limit_h_min 0
_diffrn_reflns_limit_k_max 14
_diffrn_reflns_limit_k_min -14
_diffrn_reflns_limit_l_max 16
_diffrn_reflns_limit_l_min -16
_diffrn_reflns_number 6290
_diffrn_reflns_reduction_process ' ......'
_diffrn_reflns_theta_max 28
_diffrn_reflns_theta_min 2
_diffrn_standards_decay_% 0
_diffrn_standards_interval_time 120
_diffrn_standards_number 3
_exptl_absorpt_coefficient_mu 0.0724
_exptl_absorpt_correction_type none
_exptl_crystal_colour colourless
_exptl_crystal_density_diffrn 1.1569
_exptl_crystal_description
;
prismatic
;
_exptl_crystal_F_000 464.0
_exptl_crystal_size_max 0.48
_exptl_crystal_size_mid 0.33
_exptl_crystal_size_min 0.26
_refine_diff_density_max 0.43
_refine_diff_density_min -0.30
_refine_ls_extinction_method none
_refine_ls_goodness_of_fit_ref 1.93
_refine_ls_hydrogen_treatment 'H atoms isotropic'
_refine_ls_matrix_type full
_refine_ls_number_parameters 412
_refine_ls_number_reflns 2958
_refine_ls_R_factor_gt 0.058
_refine_ls_shift/su_max 0.02
_refine_ls_structure_factor_coef F
_refine_ls_weighting_details 'w = 4F^2^/[\s^2^(I) + (0.05F^2^)^2^]'
_refine_ls_weighting_scheme calc
_refine_ls_wR_factor_ref 0.070
_reflns_number_gt 2958
_reflns_number_total 5941
_reflns_threshold_expression I>3\s(I)
_cod_data_source_file na0080.cif
_cod_data_source_block 10
_cod_depositor_comments
;
The following automatic conversions were performed:

'_symmetry_cell_setting' value 'Triclinic' changed to 'triclinic'
according to /home/saulius/struct/CIF-dictionaries/cif_core.dic
dictionary named 'cif_core.dic' version 2.4.2 from 2011-04-26.

Automatic conversion script
Id: cif_fix_values 1891 2012-01-12 08:04:46Z andrius 

The following automatic conversions were performed:

'_refine_ls_weighting_scheme' value 'w = 4F^2^/[\s^2^(I) +
(0.05F^2^)^2^]' was changed to 'calc'. New tag
'_refine_ls_weighting_details' was created. The value of the new tag
was set to 'w = 4F^2^/[\s^2^(I) + (0.05F^2^)^2^]'.

Automatic conversion script
Id: cif_fix_values 3143 2015-03-26 13:38:13Z robertas 
;
_cod_original_formula_sum 'C14 H17 N1 O1 '
_cod_database_code 2105605

loop_
_symmetry_equiv_pos_as_xyz
x,y,z
-x,-y,-z

loop_
_atom_site_label
_atom_site_fract_x
_atom_site_fract_y
_atom_site_fract_z
_atom_site_U_iso_or_equiv
_atom_site_adp_type
_atom_site_calc_flag
_atom_site_occupancy
_atom_site_type_symbol
O1A 0.6569(2) 0.6615(2) 0.85380(10) 0.0734(7) Uani . 1.0 O
N1A 0.8242(2) 0.4135(2) 0.51570(10) 0.0513(6) Uani . 1.0 N
C1A 0.6912(3) 0.6484(2) 0.7537(2) 0.0495(7) Uani . 1.0 C
C2A 0.7441(3) 0.5392(2) 0.6907(2) 0.0502(8) Uani . 1.0 C
C3A 0.7774(2) 0.5181(2) 0.5788(2) 0.0458(7) Uani . 1.0 C
C4A 0.7608(3) 0.6110(2) 0.5154(2) 0.0570(8) Uani . 1.0 C
C5A 0.7723(3) 0.7422(2) 0.5965(2) 0.0669(8) Uani . 1.0 C
C6A 0.6739(3) 0.7490(2) 0.6958(2) 0.0504(7) Uani . 1.0 C
C7A 0.5187(3) 0.7230(3) 0.6493(3) 0.0843(12) Uani . 1.0 C
C8A 0.7072(4) 0.8789(3) 0.7843(3) 0.0865(13) Uani . 1.0 C
C9A 0.8560(2) 0.3131(2) 0.5553(2) 0.0476(7) Uani . 1.0 C
C10A 0.8111(3) 0.1908(2) 0.4869(2) 0.0632(10) Uani . 1.0 C
C11A 0.8461(3) 0.0928(2) 0.5220(3) 0.0814(12) Uani . 1.0 C
C12A 0.9243(3) 0.1137(2) 0.6223(3) 0.0830(11) Uani . 1.0 C
C13A 0.9718(3) 0.2347(3) 0.6901(2) 0.0733(10) Uani . 1.0 C
C14A 0.9365(3) 0.3339(2) 0.6562(2) 0.0575(8) Uani . 1.0 C
O1B 0.8463(2) 0.3380(2) 0.27300(10) 0.0724(7) Uani . 1.0 O
N1B 0.6814(2) 0.5881(2) 0.0611(2) 0.0625(7) Uani . 1.0 N
C1B 0.8145(2) 0.3536(2) 0.1795(2) 0.0510(8) Uani . 1.0 C
C2B 0.7642(3) 0.4633(2) 0.1726(2) 0.0521(8) Uani . 1.0 C
C3B 0.7322(2) 0.4857(2) 0.0711(2) 0.0544(7) Uani . 1.0 C
C4B 0.7534(3) 0.3944(2) -0.0414(2) 0.0674(10) Uani . 1.0 C
C5B 0.7415(6) 0.2615(5) -0.0311(4) 0.0660(19) Uani . 0.5 C
C5B' 0.8570(6) 0.3068(5) -0.0259(4) 0.0680(19) Uani . 0.5 C
C6B 0.8267(3) 0.2511(2) 0.0683(2) 0.0577(8) Uani . 1.0 C
C7B 0.8041(9) 0.1258(6) 0.0864(6) 0.107(3) Uani . 0.5 C
C7B' 0.6689(7) 0.1667(5) 0.0424(5) 0.080(2) Uani . 0.5 C
C8B 0.9896(6) 0.2785(6) 0.0408(5) 0.086(2) Uani . 0.5 C
C8B' 0.9273(7) 0.1680(5) 0.0839(5) 0.080(2) Uani . 0.5 C
C9B 0.6373(3) 0.6837(2) 0.1509(2) 0.0561(8) Uani . 1.0 C
C10B 0.6661(3) 0.8064(3) 0.1461(2) 0.0766(10) Uani . 1.0 C
C11B 0.6174(4) 0.8996(3) 0.2292(3) 0.0946(13) Uani . 1.0 C
C12B 0.5401(4) 0.8728(3) 0.3155(3) 0.0835(13) Uani . 1.0 C
C13B 0.5106(3) 0.7512(3) 0.3201(2) 0.0710(10) Uani . 1.0 C
C14B 0.5587(3) 0.6565(2) 0.2381(2) 0.0633(9) Uani . 1.0 C
H1NA 0.828(2) 0.4045(19) 0.4421(17) 0.047(5) Uiso . 1.0 H
H2A 0.755(2) 0.4813(17) 0.7316(16) 0.038(5) Uiso . 1.0 H
H41A 0.673(3) 0.585(2) 0.471(2) 0.064(6) Uiso . 1.0 H
H42A 0.829(3) 0.611(2) 0.461(2) 0.067(7) Uiso . 1.0 H
H51A 0.747(2) 0.801(2) 0.5469(19) 0.057(6) Uiso . 1.0 H
H52A 0.880(4) 0.775(3) 0.637(3) 0.103(9) Uiso . 1.0 H
H71A 0.499(4) 0.635(3) 0.571(3) 0.106(9) Uiso . 1.0 H
H72A 0.499(3) 0.789(2) 0.604(2) 0.080(7) Uiso . 1.0 H
H73A 0.486(3) 0.758(2) 0.731(2) 0.085(8) Uiso . 1.0 H
H81A 0.685(3) 0.941(3) 0.740(2) 0.086(8) Uiso . 1.0 H
H82A 0.820(4) 0.884(3) 0.802(3) 0.124(11) Uiso . 1.0 H
H83A 0.620(4) 0.876(3) 0.842(3) 0.139(13) Uiso . 1.0 H
H10A 0.762(2) 0.1821(19) 0.4149(18) 0.053(5) Uiso . 1.0 H
H11A 0.817(3) 0.012(3) 0.474(2) 0.088(8) Uiso . 1.0 H
H12A 0.946(3) 0.051(3) 0.649(2) 0.080(7) Uiso . 1.0 H
H13A 1.028(3) 0.250(2) 0.759(2) 0.069(7) Uiso . 1.0 H
H14A 0.972(2) 0.4100(18) 0.6942(17) 0.046(5) Uiso . 1.0 H
H1NB 0.680(2) 0.6013(19) -0.0100(18) 0.048(5) Uiso . 1.0 H
H2B 0.752(2) 0.5225(18) 0.2470(17) 0.044(5) Uiso . 1.0 H
H10B 0.711(3) 0.820(2) 0.079(2) 0.073(7) Uiso . 1.0 H
H11B 0.634(4) 0.985(3) 0.221(3) 0.107(10) Uiso . 1.0 H
H12B 0.505(3) 0.942(2) 0.380(2) 0.078(7) Uiso . 1.0 H
H13B 0.460(3) 0.730(2) 0.385(2) 0.068(7) Uiso . 1.0 H
H14B 0.537(3) 0.571(2) 0.242(2) 0.076(7) Uiso . 1.0 H
H41B 0.84475000 0.41845000 -0.06475000 0.0696000 Uiso calc 0.5 H
H42B 0.68391000 0.39521000 -0.09789000 0.0696000 Uiso calc 0.5 H
H51B 0.77173000 0.21024000 -0.09982000 0.0685000 Uiso calc 0.5 H
H52B 0.64527000 0.23209000 -0.02326000 0.0685000 Uiso calc 0.5 H
H71B 0.86187000 0.12670000 0.15100000 0.1103000 Uiso calc 0.5 H
H72B 0.70751000 0.10329000 0.09931000 0.1103000 Uiso calc 0.5 H
H73B 0.82739000 0.06602000 0.01933000 0.1103000 Uiso calc 0.5 H
H81B 1.04840000 0.27263000 0.10258000 0.0904000 Uiso calc 0.5 H
H82B 1.00593000 0.21849000 -0.02864000 0.0904000 Uiso calc 0.5 H
H83B 1.01127000 0.36058000 0.03201000 0.0904000 Uiso calc 0.5 H
H41B' 0.79044000 0.43943000 -0.09270000 0.0696000 Uiso calc 0.5 H
H42B' 0.66509000 0.34422000 -0.07333000 0.0696000 Uiso calc 0.5 H
H51B' 0.94964000 0.35447000 -0.01088000 0.0719000 Uiso calc 0.5 H
H52B' 0.85269000 0.24082000 -0.09580000 0.0719000 Uiso calc 0.5 H
H71B' 0.64860000 0.13007000 0.10317000 0.0829000 Uiso calc 0.5 H
H72B' 0.60166000 0.21859000 0.03706000 0.0829000 Uiso calc 0.5 H
H73B' 0.66550000 0.10206000 -0.02852000 0.0829000 Uiso calc 0.5 H
H81B' 0.90187000 0.13515000 0.14621000 0.0869000 Uiso calc 0.5 H
H82B' 0.92486000 0.10086000 0.01516000 0.0869000 Uiso calc 0.5 H
H83B' 1.02036000 0.21529000 0.10038000 0.0869000 Uiso calc 0.5 H

loop_
_atom_site_aniso_label
_atom_site_aniso_U_11
_atom_site_aniso_U_22
_atom_site_aniso_U_33
_atom_site_aniso_U_12
_atom_site_aniso_U_13
_atom_site_aniso_U_23
O1A 0.0986(10) 0.0591(7) 0.0319(6) 0.0163(5) 0.0189(7) 0.0359(7)
N1A 0.0545(9) 0.0432(8) 0.0249(6) 0.0061(6) 0.0057(6) 0.0123(7)
C1A 0.0486(10) 0.0418(9) 0.0278(7) 0.0098(6) 0.0028(8) 0.0103(8)
C2A 0.0560(11) 0.0381(8) 0.0295(7) 0.0140(6) 0.0067(8) 0.0137(8)
C3A 0.0385(9) 0.0351(9) 0.0311(8) 0.0076(6) 0.0031(7) 0.0027(8)
C4A 0.0572(11) 0.0481(10) 0.0324(8) 0.0155(7) 0.0117(8) 0.0116(9)
C5A 0.0689(14) 0.0433(9) 0.0474(10) 0.0197(7) 0.0109(10) 0.0090(9)
C6A 0.0499(10) 0.0364(9) 0.0345(8) 0.0105(6) 0.0034(8) 0.0106(8)
C7A 0.0588(13) 0.0860(15) 0.0605(13) 0.0267(10) 0.0028(11) 0.0222(11)
C8A 0.1035(19) 0.0416(11) 0.0607(14) 0.0079(10) 0.0025(14) 0.0186(12)
C9A 0.0385(9) 0.0410(9) 0.0328(8) 0.0081(7) 0.0080(7) 0.0086(8)
C10A 0.0508(11) 0.0462(11) 0.0501(11) 0.0040(9) 0.0003(10) 0.0121(9)
C11A 0.0680(14) 0.0425(11) 0.0799(16) 0.0112(11) 0.0052(13) 0.0129(10)
C12A 0.0727(14) 0.0570(11) 0.0800(14) 0.0331(10) 0.0197(12) 0.0277(10)
C13A 0.0566(12) 0.0778(13) 0.0510(11) 0.0249(9) 0.0096(10) 0.0295(10)
C14A 0.0466(11) 0.0484(10) 0.0406(9) 0.0097(8) 0.0057(9) 0.0109(9)
O1B 0.0901(10) 0.0650(8) 0.0293(6) 0.0143(5) 0.0053(6) 0.0334(7)
N1B 0.0637(10) 0.0578(8) 0.0339(7) 0.0207(6) 0.0071(7) 0.0193(8)
C1B 0.0453(10) 0.0489(10) 0.0259(7) 0.0090(7) 0.0038(7) 0.0089(8)
C2B 0.0511(11) 0.0464(10) 0.0255(8) 0.0064(7) 0.0019(8) 0.0105(8)
C3B 0.0457(10) 0.0487(10) 0.0336(8) 0.0146(7) 0.0035(8) 0.0070(9)
C4B 0.0710(14) 0.0654(12) 0.0270(8) 0.0142(8) 0.0030(9) 0.0177(10)
C5B 0.062(3) 0.055(2) 0.0317(18) 0.0011(18) 0.0005(19) 0.006(2)
C5B' 0.061(2) 0.070(3) 0.0326(18) 0.0059(18) 0.0147(18) 0.021(2)
C6B 0.0596(12) 0.0465(10) 0.0311(9) 0.0066(7) 0.0028(9) 0.0136(9)
C7B 0.141(6) 0.049(3) 0.056(3) 0.009(2) -0.001(3) 0.007(3)
C7B' 0.078(3) 0.049(3) 0.055(3) 0.002(2) 0.000(3) 0.005(2)
C8B 0.059(3) 0.097(4) 0.050(3) 0.010(3) 0.008(2) 0.027(2)
C8B' 0.083(3) 0.071(3) 0.048(3) 0.006(2) 0.004(2) 0.039(2)
C9B 0.0448(10) 0.0511(10) 0.0371(8) 0.0168(7) -0.0017(8) 0.0086(8)
C10B 0.0764(15) 0.0565(11) 0.0516(10) 0.0249(8) 0.0114(11) 0.0127(11)
C11B 0.106(2) 0.0516(12) 0.0680(14) 0.0205(10) 0.0109(15) 0.0159(13)
C12B 0.0850(16) 0.0653(14) 0.0527(13) 0.0111(11) 0.0058(12) 0.0264(12)
C13B 0.0567(12) 0.0698(13) 0.0460(10) 0.0187(9) 0.0091(10) 0.0189(10)
C14B 0.0488(11) 0.0560(11) 0.0469(10) 0.0203(8) 0.0063(9) 0.0113(9)

loop_
_atom_type_symbol
_atom_type_description
_atom_type_scat_dispersion_real
_atom_type_scat_dispersion_imag
_atom_type_scat_source
'O ' 'Oxygen      ' 0.0106 0.0060 'Int. Tab. C, 4.2.6.8, 6.1.1.4'
'N ' 'Nitrogen    ' 0.0061 0.0033 'Int. Tab. C, 4.2.6.8, 6.1.1.4'
'C ' 'Carbon      ' 0.0033 0.0016 'Int. Tab. C, 4.2.6.8, 6.1.1.4'
'H ' 'Hydrogen    ' 0.0000 0.0000 'Int. Tab. C, 4.2.6.8, 6.1.1.4'

loop_
_geom_angle_atom_site_label_1
_geom_angle_atom_site_label_2
_geom_angle_atom_site_label_3
_geom_angle
_geom_angle_publ_flag
C3A N1A C9A 126.8(2) no
C3A N1A H1NA 116.0(10) no
C9A N1A H1NA 117.0(10) no
O1A C1A C2A 121.3(2) no
O1A C1A C6A 119.5(2) no
C2A C1A C6A 119.2(2) no
C1A C2A C3A 123.3(2) no
C1A C2A H2A 116.0(10) no
C3A C2A H2A 121.0(10) no
N1A C3A C2A 124.6(2) no
N1A C3A C4A 114.7(2) no
C2A C3A C4A 120.6(2) no
C3A C4A C5A 111.6(2) no
C3A C4A H41A 108.0(10) no
C3A C4A H42A 111(2) no
C5A C4A H41A 112.0(10) no
C5A C4A H42A 109(2) no
H41A C4A H42A 105(2) no
C4A C5A C6A 112.8(2) no
C4A C5A H51A 107.0(10) no
C4A C5A H52A 110(2) no
C6A C5A H51A 110.0(10) no
C6A C5A H52A 106(2) no
H51A C5A H52A 111(2) no
C1A C6A C5A 110.2(2) no
C1A C6A C7A 106.5(2) no
C1A C6A C8A 109.8(2) no
C5A C6A C7A 110.4(2) no
C5A C6A C8A 109.9(2) no
C7A C6A C8A 109.8(2) no
C6A C7A H71A 110(2) no
C6A C7A H72A 111(2) no
C6A C7A H73A 92(2) no
H71A C7A H72A 97(2) no
H71A C7A H73A 142(2) no
H72A C7A H73A 105(2) no
C6A C8A H81A 105(2) no
C6A C8A H82A 100(2) no
C6A C8A H83A 102(2) no
H81A C8A H82A 113(3) no
H81A C8A H83A 104(3) no
H82A C8A H83A 130(3) no
N1A C9A C10A 118.9(2) no
N1A C9A C14A 121.7(2) no
C10A C9A C14A 119.3(2) no
C9A C10A C11A 119.5(3) no
C9A C10A H10A 116.0(10) no
C11A C10A H10A 125.0(10) no
C10A C11A C12A 121.0(3) no
C10A C11A H11A 118(2) no
C12A C11A H11A 121(2) no
C11A C12A C13A 120.2(3) no
C11A C12A H12A 123(2) no
C13A C12A H12A 117(2) no
C12A C13A C14A 119.4(3) no
C12A C13A H13A 121(2) no
C14A C13A H13A 120(2) no
C9A C14A C13A 120.6(2) no
C9A C14A H14A 119.0(10) no
C13A C14A H14A 120.0(10) no
C3B N1B C9B 127.4(2) no
C3B N1B H1NB 117.0(10) no
C9B N1B H1NB 115.0(10) no
O1B C1B C2B 121.7(2) no
O1B C1B C6B 119.3(2) no
C2B C1B C6B 119.0(2) no
C1B C2B C3B 123.4(2) no
C1B C2B H2B 115.0(10) no
C3B C2B H2B 122.0(10) no
N1B C3B C2B 125.0(2) no
N1B C3B C4B 114.5(2) no
C2B C3B C4B 120.5(2) no
C3B C4B C5B 111.4(3) no
C3B C4B C5B' 111.6(3) no
C3B C4B H41B 109.1(2) no
C3B C4B H42B 109.3(2) no
C3B C4B H41B' 109.2(2) no
C3B C4B H42B' 109.1(2) no
C5B C4B C5B' 43.6(3) no
C5B C4B H41B 108.7(3) no
C5B C4B H42B 108.8(3) no
C5B C4B H41B' 137.6(3) no
C5B C4B H42B' 67.9(3) no
C5B' C4B H41B 67.7(3) no
C5B' C4B H42B 137.2(3) no
C5B' C4B H41B' 108.7(3) no
C5B' C4B H42B' 108.6(3) no
H41B C4B H42B 109.6(3) no
H41B C4B H41B' 44.50(10) no
H41B C4B H42B' 139.7(3) no
H42B C4B H41B' 67.9(2) no
H42B C4B H42B' 44.50(10) no
H41B' C4B H42B' 109.6(3) no
C4B C5B C5B' 69.4(4) no
C4B C5B C6B 114.3(4) no
C4B C5B C7B' 143.3(4) no
C4B C5B H51B 108.1(4) no
C4B C5B H52B 108.0(5) no
C4B C5B H42B' 37.1(2) no
C4B C5B H52B' 91.2(3) no
C5B' C5B C6B 66.3(4) no
C5B' C5B C7B' 127.7(6) no
C5B' C5B H51B 79.2(4) no
C5B' C5B H52B 170.9(7) no
C5B' C5B H42B' 104.0(5) no
C5B' C5B H52B' 43.9(3) no
C6B C5B C7B' 62.4(3) no
C6B C5B H51B 108.3(4) no
C6B C5B H52B 108.3(4) no
C6B C5B H42B' 144.4(4) no
C6B C5B H52B' 88.6(3) no
C7B' C5B H51B 107.2(4) no
C7B' C5B H52B 49.4(3) no
C7B' C5B H42B' 123.5(4) no
C7B' C5B H52B' 124.1(4) no
H51B C5B H52B 109.7(5) no
H51B C5B H42B' 102.8(4) no
H51B C5B H52B' 35.4(2) no
H52B C5B H42B' 75.9(3) no
H52B C5B H52B' 145.0(6) no
H42B' C5B H52B' 108.0(4) no
C4B C5B' C5B 67.0(4) no
C4B C5B' C6B 113.9(4) no
C4B C5B' C8B 151.5(5) no
C4B C5B' H41B 36.5(2) no
C4B C5B' H51B 88.9(3) no
C4B C5B' H83B 121.7(4) no
C4B C5B' H51B' 108.2(5) no
C4B C5B' H52B' 108.3(5) no
C5B C5B' C6B 68.1(4) no
C5B C5B' C8B 127.7(6) no
C5B C5B' H41B 101.3(5) no
C5B C5B' H51B 44.0(3) no
C5B C5B' H83B 156.1(6) no
C5B C5B' H51B' 170.7(7) no
C5B C5B' H52B' 79.8(4) no
C6B C5B' C8B 62.9(3) no
C6B C5B' H41B 143.1(4) no
C6B C5B' H51B 90.6(3) no
C6B C5B' H83B 88.6(3) no
C6B C5B' H51B' 108.4(5) no
C6B C5B' H52B' 108.4(4) no
C8B C5B' H41B 128.8(4) no
C8B C5B' H51B 118.8(4) no
C8B C5B' H83B 34.6(3) no
C8B C5B' H51B' 53.0(3) no
C8B C5B' H52B' 98.9(4) no
H41B C5B' H51B 106.0(4) no
H41B C5B' H83B 94.3(3) no
H41B C5B' H51B' 76.2(3) no
H41B C5B' H52B' 103.9(5) no
H51B C5B' H83B 146.5(4) no
H51B C5B' H51B' 145.2(5) no
H51B C5B' H52B' 35.7(2) no
H83B C5B' H51B' 20.1(2) no
H83B C5B' H52B' 114.0(4) no
H51B' C5B' H52B' 109.5(5) no
C1B C6B C5B 112.7(2) no
C1B C6B C5B' 110.1(3) no
C1B C6B C7B 111.5(3) no
C1B C6B C7B' 103.5(3) no
C1B C6B C8B 104.2(3) no
C1B C6B C8B' 112.2(3) no
C5B C6B C5B' 45.6(3) no
C5B C6B C7B 114.7(4) no
C5B C6B C7B' 64.1(3) no
C5B C6B C8B 106.7(3) no
C5B C6B C8B' 134.9(4) no
C5B' C6B C7B 138.4(4) no
C5B' C6B C7B' 109.0(3) no
C5B' C6B C8B 63.2(3) no
C5B' C6B C8B' 113.9(3) no
C7B C6B C7B' 60.7(4) no
C7B C6B C8B 106.1(4) no
C7B C6B C8B' 48.2(4) no
C7B' C6B C8B 152.1(4) no
C7B' C6B C8B' 107.6(4) no
C8B C6B C8B' 58.8(3) no
C6B C7B C7B' 64.7(4) no
C6B C7B C8B' 66.6(5) no
C6B C7B H71B 109.7(6) no
C6B C7B H72B 109.4(6) no
C6B C7B H73B 109.3(6) no
C6B C7B H71B' 91.6(4) no
C6B C7B H81B' 100.1(5) no
C6B C7B H82B' 86.4(4) no
C7B' C7B C8B' 129.3(8) no
C7B' C7B H71B 146.6(7) no
C7B' C7B H72B 50.3(4) no
C7B' C7B H73B 103.0(6) no
C7B' C7B H71B' 35.7(3) no
C7B' C7B H81B' 156.1(7) no
C7B' C7B H82B' 122.8(6) no
C8B' C7B H71B 65.6(5) no
C8B' C7B H72B 170.8(9) no
C8B' C7B H73B 80.0(6) no
C8B' C7B H71B' 156.4(8) no
C8B' C7B H81B' 47.4(4) no
C8B' C7B H82B' 40.0(4) no
H71B C7B H72B 109.7(8) no
H71B C7B H73B 109.6(6) no
H71B C7B H71B' 117.4(7) no
H71B C7B H81B' 18.5(2) no
H71B C7B H82B' 88.1(5) no
H72B C7B H73B 109.2(8) no
H72B C7B H71B' 17.8(2) no
H72B C7B H81B' 128.2(8) no
H72B C7B H82B' 149.2(8) no
H73B C7B H71B' 117.5(7) no
H73B C7B H81B' 99.4(6) no
H73B C7B H82B' 40.1(3) no
H71B' C7B H81B' 135.0(7) no
H71B' C7B H82B' 153.3(6) no
H81B' C7B H82B' 71.3(3) no
C5B C7B' C6B 53.5(3) no
C5B C7B' C7B 100.6(4) no
C5B C7B' H52B 34.7(2) no
C5B C7B' H72B 137.8(5) no
C5B C7B' H71B' 161.5(6) no
C5B C7B' H72B' 74.2(4) no
C5B C7B' H73B' 85.0(4) no
C6B C7B' C7B 54.6(4) no
C6B C7B' H52B 86.1(4) no
C6B C7B' H72B 88.0(4) no
C6B C7B' H71B' 109.4(5) no
C6B C7B' H72B' 109.4(5) no
C6B C7B' H73B' 109.2(5) no
C7B C7B' H52B 135.1(5) no
C7B C7B' H72B 37.2(3) no
C7B C7B' H71B' 69.0(4) no
C7B C7B' H72B' 159.0(7) no
C7B C7B' H73B' 89.9(5) no
H52B C7B' H72B 171.9(6) no
H52B C7B' H71B' 154.2(6) no
H52B C7B' H72B' 44.5(3) no
H52B C7B' H73B' 83.2(4) no
H72B C7B' H71B' 33.9(2) no
H72B C7B' H72B' 143.4(6) no
H72B C7B' H73B' 93.5(5) no
H71B' C7B' H72B' 109.8(6) no
H71B' C7B' H73B' 109.5(6) no
H72B' C7B' H73B' 109.6(6) no
C5B' C8B C6B 54.0(3) no
C5B' C8B C8B' 104.0(5) no
C5B' C8B H81B 159.6(6) no
C5B' C8B H82B 89.1(5) no
C5B' C8B H83B 70.7(4) no
C5B' C8B H51B' 36.1(3) no
C5B' C8B H83B' 142.3(5) no
C6B C8B C8B' 56.7(3) no
C6B C8B H81B 109.6(5) no
C6B C8B H82B 109.5(5) no
C6B C8B H83B 109.6(5) no
C6B C8B H51B' 85.4(4) no
C6B C8B H83B' 90.3(4) no
C8B' C8B H81B 69.3(5) no
C8B' C8B H82B 87.3(5) no
C8B' C8B H83B 162.0(7) no
C8B' C8B H51B' 139.8(6) no
C8B' C8B H83B' 38.7(3) no
H81B C8B H82B 109.3(6) no
H81B C8B H83B 109.4(6) no
H81B C8B H51B' 144.6(6) no
H81B C8B H83B' 32.5(2) no
H82B C8B H83B 109.4(7) no
H82B C8B H51B' 94.4(5) no
H82B C8B H83B' 92.9(5) no
H83B C8B H51B' 35.9(2) no
H83B C8B H83B' 141.9(7) no
H51B' C8B H83B' 172.4(6) no
C6B C8B' C7B 65.1(5) no
C6B C8B' C8B 64.5(4) no
C6B C8B' H71B 95.9(4) no
C6B C8B' H73B 87.4(3) no
C6B C8B' H81B 91.2(4) no
C6B C8B' H81B' 109.7(5) no
C6B C8B' H82B' 109.6(5) no
C6B C8B' H83B' 109.4(5) no
C7B C8B' C8B 128.1(6) no
C7B C8B' H71B 46.5(4) no
C7B C8B' H73B 41.9(4) no
C7B C8B' H81B 153.2(6) no
C7B C8B' H81B' 62.8(5) no
C7B C8B' H82B' 85.2(5) no
C7B C8B' H83B' 165.5(8) no
C8B C8B' H71B 150.9(6) no
C8B C8B' H73B 124.0(5) no
C8B C8B' H81B 36.8(3) no
C8B C8B' H81B' 149.6(6) no
C8B C8B' H82B' 100.1(5) no
C8B C8B' H83B' 52.4(4) no
H71B C8B' H73B 73.0(3) no
H71B C8B' H81B 130.8(5) no
H71B C8B' H81B' 16.70(10) no
H71B C8B' H82B' 107.0(5) no
H71B C8B' H83B' 124.4(6) no
H73B C8B' H81B 156.1(5) no
H73B C8B' H81B' 83.7(4) no
H73B C8B' H82B' 43.3(3) no
H73B C8B' H83B' 152.4(6) no
H81B C8B' H81B' 119.0(5) no
H81B C8B' H82B' 116.0(5) no
H81B C8B' H83B' 18.2(2) no
H81B' C8B' H82B' 109.5(5) no
H81B' C8B' H83B' 109.3(6) no
H82B' C8B' H83B' 109.2(6) no
N1B C9B C10B 118.5(2) no
N1B C9B C14B 122.0(2) no
C10B C9B C14B 119.4(2) no
C9B C10B C11B 119.3(3) no
C9B C10B H10B 117(2) no
C11B C10B H10B 123(2) no
C10B C11B C12B 121.3(3) no
C10B C11B H11B 118(2) no
C12B C11B H11B 121(2) no
C11B C12B C13B 119.6(3) no
C11B C12B H12B 122.0(10) no
C13B C12B H12B 118(2) no
C12B C13B C14B 120.1(3) no
C12B C13B H13B 121.0(10) no
C14B C13B H13B 119.0(10) no
C9B C14B C13B 120.3(2) no
C9B C14B H14B 120(2) no
C13B C14B H14B 120(2) no
C4B H41B C5B' 75.7(3) no
C4B H41B H41B' 67.5(2) no
C5B' H41B H41B' 136.1(2) no
C4B H42B H41B' 56.1(2) no
C4B H42B H42B' 67.9(2) no
H41B' H42B H42B' 120.40(10) no
C5B H51B C5B' 56.7(4) no
C5B H51B H52B' 101.0(3) no
C5B' H51B H52B' 44.3(2) no
C5B H52B C7B' 95.9(4) no
C5B H52B H72B' 130.9(3) no
C7B' H52B H72B' 48.5(3) no
C7B H71B C8B' 67.9(5) no
C7B H71B H81B' 111.2(5) no
C8B' H71B H81B' 44.3(3) no
C7B H72B C7B' 92.5(5) no
C7B H72B H71B' 136.8(5) no
C7B' H72B H71B' 51.3(3) no
C7B H73B C8B' 58.1(5) no
C7B H73B H82B' 100.5(5) no
C8B' H73B H82B' 42.5(3) no
C8B H81B C8B' 73.9(4) no
C8B H81B H83B' 96.0(4) no
C8B' H81B H83B' 27.2(2) no
C5B' H83B C8B 74.7(4) no
C5B' H83B H51B' 25.5(2) no
C8B H83B H51B' 97.1(4) no
C4B H41B' H41B 67.9(2) no
C4B H41B' H42B 56.0(2) no
H41B H41B' H42B 120.20(10) no
C4B H42B' C5B 75.1(3) no
C4B H42B' H42B 67.6(2) no
C5B H42B' H42B 135.7(2) no
C5B' H51B' C8B 90.9(4) no
C5B' H51B' H83B 134.4(3) no
C8B H51B' H83B 47.0(3) no
C5B H52B' C5B' 56.3(4) no
C5B H52B' H51B 43.7(2) no
C5B' H52B' H51B 100.0(3) no
C7B H71B' C7B' 75.3(5) no
C7B H71B' H72B 25.4(3) no
C7B' H71B' H72B 94.8(4) no
C7B' H72B' H52B 87.0(4) no
C7B H81B' C8B' 69.8(5) no
C7B H81B' H71B 50.3(4) no
C8B' H81B' H71B 119.0(4) no
C7B H82B' C8B' 54.8(4) no
C7B H82B' H73B 39.4(3) no
C8B' H82B' H73B 94.2(4) no
C8B H83B' C8B' 89.0(5) no
C8B H83B' H81B 51.5(3) no
C8B' H83B' H81B 134.5(4) no

loop_
_geom_bond_atom_site_label_1
_geom_bond_atom_site_label_2
_geom_bond_distance
_geom_bond_publ_flag
O1A C1A 1.236(3) no
N1A C3A 1.357(3) no
N1A C9A 1.415(3) no
N1A H1NA 0.87(2) no
C1A C2A 1.425(3) no
C1A C6A 1.517(4) no
C2A C3A 1.360(3) no
C2A H2A 0.94(2) no
C3A C4A 1.484(4) no
C4A C5A 1.510(3) no
C4A H41A 0.95(2) no
C4A H42A 0.94(2) no
C5A C6A 1.536(4) no
C5A H51A 1.06(2) no
C5A H52A 1.10(3) no
C6A C7A 1.536(4) no
C6A C8A 1.530(3) no
C7A H71A 1.14(2) no
C7A H72A 1.07(3) no
C7A H73A 1.03(2) no
C8A H81A 1.03(3) no
C8A H82A 1.08(3) no
C8A H83A 1.10(4) no
C9A C10A 1.386(3) no
C9A C14A 1.373(3) no
C10A C11A 1.372(4) no
C10A H10A 0.95(2) no
C11A C12A 1.355(4) no
C11A H11A 0.92(2) no
C12A C13A 1.377(3) no
C12A H12A 0.90(3) no
C13A C14A 1.378(4) no
C13A H13A 0.94(2) no
C14A H14A 0.860(10) no
O1B C1B 1.232(3) no
N1B C3B 1.352(3) no
N1B C9B 1.421(3) no
N1B H1NB 0.91(2) no
C1B C2B 1.417(4) no
C1B C6B 1.525(3) no
C2B C3B 1.358(3) no
C2B H2B 0.980(10) no
C3B C4B 1.495(3) no
C4B C5B 1.523(7) no
C4B C5B' 1.549(7) no
C4B H41B 0.951(3) no
C4B H42B 0.948(3) no
C4B H41B' 0.948(3) no
C4B H42B' 0.950(3) no
C5B C5B' 1.140(8) no
C5B C6B 1.481(6) no
C5B C7B' 1.656(9) no
C5B H51B 0.948(5) no
C5B H52B 0.948(6) no
C5B H42B' 1.460(6) no
C5B H52B' 1.348(6) no
C5B' C6B 1.462(6) no
C5B' C8B 1.613(9) no
C5B' H41B 1.479(6) no
C5B' H51B 1.340(5) no
C5B' H83B 1.579(5) no
C5B' H51B' 0.950(5) no
C5B' H52B' 0.950(5) no
C6B C7B 1.471(7) no
C6B C7B' 1.632(6) no
C6B C8B 1.609(7) no
C6B C8B' 1.489(7) no
C7B C7B' 1.570(10) no
C7B C8B' 1.210(10) no
C7B H71B 0.946(8) no
C7B H72B 0.951(8) no
C7B H73B 0.952(6) no
C7B H71B' 1.518(9) no
C7B H81B' 1.147(8) no
C7B H82B' 1.475(8) no
C7B' H52B 1.264(7) no
C7B' H72B 1.212(7) no
C7B' H71B' 0.949(7) no
C7B' H72B' 0.948(7) no
C7B' H73B' 0.951(5) no
C8B C8B' 1.520(10) no
C8B H81B 0.951(7) no
C8B H82B 0.951(6) no
C8B H83B 0.950(7) no
C8B H51B' 1.288(8) no
C8B H83B' 1.208(8) no
C8B' H71B 1.189(6) no
C8B' H73B 1.404(5) no
C8B' H81B 1.485(6) no
C8B' H81B' 0.949(6) no
C8B' H82B' 0.950(5) no
C8B' H83B' 0.952(6) no
C9B C10B 1.383(4) no
C9B C14B 1.385(4) no
C10B C11B 1.381(4) no
C10B H10B 0.97(2) no
C11B C12B 1.368(5) no
C11B H11B 0.98(3) no
C12B C13B 1.370(4) no
C12B H12B 1.04(2) no
C13B C14B 1.382(4) no
C13B H13B 1.00(2) no
C14B H14B 0.97(2) no
H41B H41B' 0.71970(10) no
H41B H41B' 0.71970(10) no
H42B H41B' 1.05870(10) no
H42B H41B' 1.05870(10) no
H42B H42B' 0.71840(10) no
H42B H42B' 0.71840(10) no
H51B H52B' 0.79490(10) no
H51B H52B' 0.79490(10) no
H52B H72B' 0.8870(2) no
H52B H72B' 0.8870(2) no
H71B H81B' 0.3909000 no
H71B H81B' 0.3909000 no
H72B H71B' 0.67770(10) no
H72B H71B' 0.67770(10) no
H73B H82B' 0.96570(10) no
H73B H82B' 0.96570(10) no
H81B H83B' 0.65230(10) no
H81B H83B' 0.65230(10) no
H83B H51B' 0.7607(2) no
H83B H51B' 0.7607(2) no

loop_
_geom_contact_atom_site_label_1
_geom_contact_atom_site_label_2
_geom_contact_distance
O1A C2A 2.321(3)
O1A C6A 2.382(3)
O1A C7A 3.077(4)
O1A C8A 2.781(4)
O1A H2A 2.480(19)
O1A H73A 2.73(3)
O1A H82A 2.98(4)
O1A H83A 2.54(4)
N1A C2A 2.405(3)
N1A C4A 2.393(3)
N1A C10A 2.412(3)
N1A C14A 2.436(4)
N1A O1B 2.839(2)
N1A H2A 2.635(19)
N1A H41A 2.74(3)
N1A H42A 2.49(3)
N1A H10A 2.513(19)
N1A H14A 2.57(2)
C1A C3A 2.452(3)
C1A C4A 2.901(3)
C1A C5A 2.505(4)
C1A C7A 2.447(4)
C1A C8A 2.494(4)
C1A H2A 2.02(2)
C1A H41A 3.28(2)
C1A H51A 3.42(3)
C1A H52A 2.78(3)
C1A H71A 2.81(3)
C1A H72A 3.40(3)
C1A H73A 2.53(3)
C1A H81A 3.35(3)
C1A H82A 2.65(3)
C1A H83A 2.68(4)
C2A C4A 2.472(3)
C2A C5A 2.806(4)
C2A C6A 2.539(3)
C2A C7A 3.338(4)
C2A C9A 2.979(3)
C2A C14A 3.119(4)
C2A H1NA 3.14(2)
C2A H41A 2.93(3)
C2A H42A 3.19(3)
C2A H52A 3.02(3)
C2A H71A 3.22(4)
C2A H14A 2.81(2)
C3A C5A 2.477(3)
C3A C6A 2.920(3)
C3A C9A 2.479(3)
C3A C14A 3.085(4)
C3A H1NA 1.906(19)
C3A H2A 2.01(2)
C3A H41A 2.00(3)
C3A H42A 2.02(3)
C3A H51A 3.36(3)
C3A H52A 2.79(3)
C3A H71A 3.17(4)
C3A H14A 2.91(2)
C4A C6A 2.537(3)
C4A C7A 3.088(4)
C4A H1NA 2.43(2)
C4A H2A 3.33(2)
C4A H51A 2.08(2)
C4A H52A 2.15(3)
C4A H71A 2.66(3)
C4A H72A 3.45(3)
C4A H2B 3.112(19)
C5A C7A 2.524(4)
C5A C8A 2.510(4)
C5A H41A 2.06(2)
C5A H42A 2.02(2)
C5A H71A 2.69(3)
C5A H72A 2.75(3)
C5A H73A 3.22(3)
C5A H81A 2.67(3)
C5A H82A 2.53(3)
C5A H83A 3.40(4)
C6A H2A 3.36(2)
C6A H41A 2.82(2)
C6A H42A 3.33(2)
C6A H51A 2.14(3)
C6A H52A 2.12(3)
C6A H71A 2.21(3)
C6A H72A 2.16(3)
C6A H73A 1.87(3)
C6A H81A 2.05(3)
C6A H82A 2.02(3)
C6A H83A 2.06(4)
C7A C8A 2.510(4)
C7A H41A 2.87(2)
C7A H51A 2.69(2)
C7A H52A 3.44(3)
C7A H81A 2.64(3)
C7A H82A 3.36(3)
C7A H83A 2.54(3)
C7A H13B 3.26(3)
C8A H51A 2.81(2)
C8A H52A 2.62(3)
C8A H72A 2.78(3)
C8A H73A 2.31(3)
C9A C11A 2.382(4)
C9A C12A 2.753(4)
C9A C13A 2.390(4)
C9A H1NA 1.97(2)
C9A H2A 2.728(18)
C9A H10A 1.996(18)
C9A H11A 3.21(3)
C9A H13A 3.24(3)
C9A H14A 1.939(18)
C10A C12A 2.374(5)
C10A C13A 2.754(4)
C10A C14A 2.381(3)
C10A O1B 3.439(4)
C10A H1NA 2.59(2)
C10A H11A 1.98(3)
C10A H12A 3.20(3)
C10A H14A 3.149(17)
C11A C13A 2.368(4)
C11A C14A 2.734(3)
C11A H10A 2.07(3)
C11A H12A 2.00(3)
C11A H13A 3.22(2)
C12A C14A 2.378(4)
C12A H10A 3.26(2)
C12A H11A 1.99(3)
C12A H13A 2.03(2)
C12A H14A 3.16(2)
C13A H11A 3.21(2)
C13A H12A 1.95(3)
C13A H14A 1.96(2)
C14A H1NA 3.12(2)
C14A H2A 2.59(2)
C14A H10A 3.22(2)
C14A H12A 3.17(3)
C14A H13A 2.02(3)
O1B C2B 2.315(3)
O1B C6B 2.383(3)
O1B C7B 2.753(6)
O1B C7B' 3.186(6)
O1B C8B 3.103(6)
O1B C8B' 2.750(6)
O1B H1NA 1.99(2)
O1B H42A 3.30(2)
O1B H10A 2.83(2)
O1B H2B 2.48(2)
O1B H71B 2.447(2)
O1B H72B 2.970(2)
O1B H81B 2.884(2)
O1B H83B 3.401(2)
O1B H71B' 3.008(2)
O1B H72B' 3.471(2)
O1B H81B' 2.506(2)
O1B H83B' 2.881(2)
N1B C2B 2.405(4)
N1B C4B 2.395(3)
N1B C10B 2.409(3)
N1B C14B 2.454(3)
N1B H2B 2.66(2)
N1B H10B 2.53(3)
N1B H14B 2.65(3)
N1B H41B 2.795(2)
N1B H42B 2.464(2)
N1B H41B' 2.495(2)
N1B H42B' 2.744(2)
C1B C3B 2.444(4)
C1B C4B 2.899(4)
C1B C5B 2.503(5)
C1B C5B' 2.448(5)
C1B C7B 2.476(6)
C1B C7B' 2.480(5)
C1B C8B 2.474(6)
C1B C8B' 2.502(7)
C1B H1NA 3.06(2)
C1B H2B 2.03(2)
C1B H41B 3.246(3)
C1B H51B 3.294(2)
C1B H52B 2.789(2)
C1B H71B 2.590(3)
C1B H72B 2.728(2)
C1B H73B 3.291(2)
C1B H81B 2.644(2)
C1B H82B 3.307(2)
C1B H83B 2.635(2)
C1B H42B' 3.318(2)
C1B H51B' 2.670(2)
C1B H52B' 3.263(2)
C1B H71B' 2.665(2)
C1B H72B' 2.621(2)
C1B H73B' 3.311(2)
C1B H81B' 2.645(3)
C1B H82B' 3.316(2)
C1B H83B' 2.728(2)
C2B C4B 2.478(3)
C2B C5B 2.818(5)
C2B C5B' 2.803(5)
C2B C6B 2.535(3)
C2B C7B' 3.238(6)
C2B C8B 3.351(7)
C2B C9B 2.998(4)
C2B C14B 3.110(4)
C2B H42A 3.41(2)
C2B H1NB 3.19(2)
C2B H14B 2.69(3)
C2B H41B 2.914(2)
C2B H42B 3.191(2)
C2B H52B 3.028(2)
C2B H83B 3.127(2)
C2B H41B' 3.162(2)
C2B H42B' 2.964(2)
C2B H51B' 2.985(2)
C2B H72B' 2.953(2)
C3B C5B 2.492(6)
C3B C5B' 2.517(6)
C3B C6B 2.911(4)
C3B C7B' 3.461(7)
C3B C9B 2.486(3)
C3B C14B 3.082(3)
C3B H1NB 1.95(3)
C3B H2B 2.05(2)
C3B H14B 2.88(3)
C3B H41B 2.017(2)
C3B H42B 2.017(2)
C3B H51B 3.286(2)
C3B H52B 2.742(2)
C3B H83B 3.200(3)
C3B H41B' 2.016(2)
C3B H42B' 2.016(2)
C3B H51B' 2.782(2)
C3B H52B' 3.309(2)
C3B H72B' 2.980(2)
C4B C6B 2.524(4)
C4B C7B' 3.017(7)
C4B C8B 3.065(8)
C4B H1NB 2.46(2)
C4B H2B 3.378(19)
C4B H51B 2.029(3)
C4B H52B 2.027(3)
C4B H82B 3.387(3)
C4B H83B 2.732(3)
C4B H51B' 2.055(3)
C4B H52B' 2.056(3)
C4B H72B' 2.676(3)
C4B H73B' 3.315(3)
C5B C7B 2.486(10)
C5B C8B 2.480(8)
C5B C8B' 2.743(9)
C5B H41B 2.037(6)
C5B H42B 2.036(6)
C5B H71B 3.287(6)
C5B H72B 2.680(6)
C5B H73B 2.680(6)
C5B H81B 3.300(6)
C5B H82B 2.660(6)
C5B H83B 2.662(5)
C5B H41B' 2.313(6)
C5B H51B' 2.083(5)
C5B H71B' 2.574(6)
C5B H72B' 1.670(6)
C5B H73B' 1.837(6)
C5B H81B' 3.354(6)
C5B H82B' 2.862(6)
C5B H83B' 3.270(6)
C5B' C7B 2.742(10)
C5B' C7B' 2.520(8)
C5B' C8B' 2.473(9)
C5B' H42B 2.335(6)
C5B' H52B 2.082(5)
C5B' H71B 3.340(6)
C5B' H72B 3.260(6)
C5B' H73B 2.885(6)
C5B' H81B 2.526(6)
C5B' H82B 1.860(6)
C5B' H41B' 2.059(6)
C5B' H42B' 2.059(6)
C5B' H71B' 3.325(6)
C5B' H72B' 2.709(5)
C5B' H73B' 2.709(5)
C5B' H81B' 3.277(6)
C5B' H82B' 2.672(6)
C5B' H83B' 2.672(6)
C6B H2B 3.394(19)
C6B H41B 2.789(3)
C6B H42B 3.310(3)
C6B H51B 1.994(2)
C6B H52B 1.994(3)
C6B H71B 1.999(3)
C6B H72B 1.999(3)
C6B H73B 1.999(2)
C6B H81B 2.125(3)
C6B H82B 2.125(3)
C6B H83B 2.125(3)
C6B H41B' 3.305(3)
C6B H42B' 2.800(3)
C6B H51B' 1.979(3)
C6B H52B' 1.979(3)
C6B H71B' 2.143(3)
C6B H72B' 2.143(3)
C6B H73B' 2.143(2)
C6B H81B' 2.017(3)
C6B H82B' 2.017(3)
C6B H83B' 2.017(3)
C7B C8B 2.462(10)
C7B H51B 2.709(7)
C7B H52B 2.625(8)
C7B H81B 2.622(8)
C7B H82B 2.663(8)
C7B H83B 3.283(7)
C7B H51B' 3.259(7)
C7B H52B' 2.866(7)
C7B H72B' 2.481(9)
C7B H73B' 1.837(8)
C7B H83B' 2.145(8)
C7B' C8B 3.146(9)
C7B' C8B' 2.520(9)
C7B' H42B 3.444(7)
C7B' H51B 2.138(7)
C7B' H71B 2.419(7)
C7B' H73B 2.013(7)
C7B' H82B 3.374(7)
C7B' H42B' 2.747(7)
C7B' H51B' 3.351(6)
C7B' H52B' 2.658(7)
C7B' H81B' 2.663(7)
C7B' H82B' 2.677(7)
C7B' H83B' 3.362(6)
C8B H41B 2.789(8)
C8B H51B 2.545(6)
C8B H52B 3.309(6)
C8B H71B 2.628(7)
C8B H72B 3.309(6)
C8B H73B 2.587(7)
C8B H41B' 3.483(7)
C8B H52B' 1.995(6)
C8B H73B' 3.373(6)
C8B H81B' 2.392(7)
C8B H82B' 1.933(7)
C8B' H51B 2.841(6)
C8B' H52B 3.244(7)
C8B' H72B 2.154(6)
C8B' H82B 1.759(6)
C8B' H83B 2.446(6)
C8B' H51B' 2.643(7)
C8B' H52B' 2.651(7)
C8B' H71B' 2.671(6)
C8B' H72B' 3.330(7)
C8B' H73B' 2.727(6)
C9B C11B 2.385(4)
C9B C12B 2.768(4)
C9B C13B 2.400(4)
C9B H1NB 1.99(2)
C9B H2B 2.76(2)
C9B H10B 2.02(3)
C9B H11B 3.26(3)
C9B H13B 3.30(3)
C9B H14B 2.05(3)
C10B C12B 2.397(4)
C10B C13B 2.762(4)
C10B C14B 2.390(4)
C10B H1NB 2.561(19)
C10B H11B 2.04(3)
C10B H12B 3.35(3)
C10B H14B 3.27(3)
C11B C13B 2.366(5)
C11B C14B 2.738(4)
C11B H10B 2.08(3)
C11B H12B 2.11(3)
C11B H13B 3.28(3)
C12B C14B 2.384(4)
C12B H10B 3.29(3)
C12B H11B 2.05(4)
C12B H13B 2.07(3)
C12B H14B 3.26(3)
C13B H41A 3.46(3)
C13B H51A 3.39(2)
C13B H72A 3.35(3)
C13B H11B 3.26(3)
C13B H12B 2.07(3)
C13B H14B 2.04(3)
C14B H41A 3.35(3)
C14B H1NB 3.18(2)
C14B H2B 2.59(2)
C14B H10B 3.25(3)
C14B H12B 3.31(3)
C14B H13B 2.06(2)
H1NA H2A 3.47(3)
H1NA H41A 2.65(3)
H1NA H42A 2.27(3)
H1NA H10A 2.41(3)
H1NA H14A 3.30(3)
H1NA H2B 3.14(3)
H2A H14A 2.35(3)
H41A H42A 1.50(3)
H41A H51A 2.33(3)
H41A H52A 2.94(3)
H41A H71A 2.14(4)
H41A H72A 3.14(4)
H41A H2B 2.76(3)
H41A H13B 3.14(4)
H41A H14B 3.00(4)
H42A H51A 2.35(3)
H42A H52A 2.37(3)
H42A H71A 3.49(4)
H42A H2B 2.55(3)
H51A H52A 1.77(4)
H51A H71A 2.86(4)
H51A H72A 2.49(4)
H51A H73A 3.45(4)
H51A H81A 2.56(3)
H51A H82A 2.99(4)
H51A H13B 3.21(3)
H52A H81A 2.90(5)
H52A H82A 2.17(5)
H71A H72A 1.66(4)
H71A H73A 2.05(4)
H71A H13B 2.79(5)
H72A H73A 1.66(4)
H72A H81A 2.48(3)
H72A H83A 2.91(4)
H72A H13B 2.55(4)
H73A H81A 2.55(4)
H73A H82A 3.28(5)
H73A H83A 1.90(4)
H81A H82A 1.76(5)
H81A H83A 1.68(5)
H82A H83A 1.98(6)
H10A H11A 2.35(4)
H10A H71B 3.27(2)
H10A H81B' 3.48(2)
H11A H12A 2.32(4)
H12A H13A 2.26(3)
H13A H14A 2.28(4)
H1NB H10B 2.36(3)
H1NB H14B 3.45(4)
H1NB H41B 2.73(2)
H1NB H42B 2.27(2)
H1NB H41B' 2.25(2)
H1NB H42B' 2.75(2)
H2B H14B 2.22(4)
H10B H11B 2.38(4)
H11B H12B 2.42(4)
H12B H13B 2.38(4)
H13B H14B 2.35(3)
H41B H42B 1.551000
H41B H51B 2.253000
H41B H52B 2.776000
H41B H82B 3.042000
H41B H83B 2.242000
H41B H42B' 1.785000
H41B H51B' 1.555000
H41B H52B' 1.940000
H41B H72B' 3.4760(10)
H42B H51B 2.358000
H42B H52B 2.249000
H42B H51B' 2.891000
H42B H52B' 2.558000
H42B H72B' 2.9380(10)
H51B H52B 1.551000
H51B H72B 3.0160(10)
H51B H73B 2.5590(10)
H51B H81B 3.4250(10)
H51B H82B 2.371000
H51B H83B 2.7960(10)
H51B H41B' 2.5330(10)
H51B H42B' 1.909000
H51B H51B' 2.1880(10)
H51B H71B' 3.0470(10)
H51B H72B' 2.3440(10)
H51B H73B' 1.874000
H51B H82B' 2.6550(10)
H51B H83B' 3.3480(10)
H52B H71B 3.4880(10)
H52B H72B 2.4690(10)
H52B H73B 2.887000
H52B H82B 3.493000
H52B H41B' 2.8700(10)
H52B H42B' 1.535000
H52B H51B' 3.014000
H52B H52B' 2.194000
H52B H71B' 2.1580(10)
H52B H73B' 1.489000
H52B H82B' 3.343000
H71B H72B 1.551000
H71B H73B 1.5510(10)
H71B H81B 2.434000
H71B H82B 2.9420(10)
H71B H83B 3.4790(10)
H71B H71B' 2.126000
H71B H72B' 3.2670(10)
H71B H73B' 2.7710(10)
H71B H82B' 1.7260(10)
H71B H83B' 1.898000
H72B H73B 1.551000
H72B H52B' 3.3820(10)
H72B H72B' 2.052000
H72B H73B' 1.5850(10)
H72B H81B' 1.890000
H72B H82B' 2.343000
H72B H83B' 3.072000
H73B H81B 2.8260(10)
H73B H82B 2.432000
H73B H83B 3.4660(10)
H73B H51B' 3.3980(10)
H73B H52B' 2.6970(10)
H73B H71B' 2.132000
H73B H72B' 2.943000
H73B H73B' 1.791000
H73B H81B' 1.6060(10)
H73B H83B' 2.2910(10)
H81B H82B 1.5510(10)
H81B H83B 1.551000
H81B H51B' 2.1350(10)
H81B H52B' 2.9220(10)
H81B H81B' 2.114000
H81B H82B' 2.0840(10)
H82B H83B 1.551000
H82B H51B' 1.660000
H82B H52B' 1.752000
H82B H73B' 3.330000
H82B H81B' 2.6960(10)
H82B H82B' 1.653000
H82B H83B' 1.5750(10)
H83B H41B' 2.9610(10)
H83B H42B' 3.4950(10)
H83B H52B' 2.1480(10)
H83B H81B' 3.2640(10)
H83B H82B' 2.8580(10)
H83B H83B' 2.041000
H41B' H42B' 1.551000
H41B' H51B' 2.270000
H41B' H52B' 2.391000
H42B' H51B' 2.797000
H42B' H52B' 2.273000
H42B' H72B' 2.2320(10)
H42B' H73B' 2.9240(10)
H51B' H52B' 1.551000
H51B' H81B' 3.4980(10)
H51B' H82B' 2.9310(10)
H51B' H83B' 2.4900(10)
H52B' H72B' 2.9440(10)
H52B' H73B' 2.498000
H52B' H82B' 2.5000(10)
H52B' H83B' 2.9450(10)
H71B' H72B' 1.551000
H71B' H73B' 1.5510(10)
H71B' H81B' 2.466000
H71B' H82B' 2.912000
H72B' H73B' 1.551000
H73B' H81B' 2.9750(10)
H73B' H82B' 2.539000
H81B' H82B' 1.5510(10)
H81B' H83B' 1.551000
H82B' H83B' 1.551000

loop_
_geom_hbond_atom_site_label_D
_geom_hbond_atom_site_label_H
_geom_hbond_atom_site_label_A
_geom_hbond_site_symmetry_A
_geom_hbond_distance_DH
_geom_hbond_distance_HA
_geom_hbond_distance_DA
_geom_hbond_angle_DHA
N1A H1NA O1B 1_555 0.87(2) 1.99(2) 2.839(2) 164(2)
N1B H1NB O1A 1_554 0.91(2) 1.97(2) 2.869(3) 167(2)

loop_
_geom_torsion_atom_site_label_1
_geom_torsion_atom_site_label_2
_geom_torsion_atom_site_label_3
_geom_torsion_atom_site_label_4
_geom_torsion
_geom_torsion_publ_flag
C9A N1A C3A C2A -4.7(4) no
C9A N1A C3A C4A 176.6(2) no
H1NA N1A C3A C2A 169(2) no
H1NA N1A C3A C4A -8(2) no
C3A N1A C9A C10A 136.6(2) no
C3A N1A C9A C14A -47.0(3) no
H1NA N1A C9A C10A -36(2) no
H1NA N1A C9A C14A 139(2) no
O1A C1A C2A C3A 177.0(2) no
O1A C1A C2A H2A -2.0(10) no
C6A C1A C2A C3A -1.7(3) no
C6A C1A C2A H2A 178.0(10) no
O1A C1A C6A C5A 157.8(2) no
O1A C1A C6A C7A -82.4(3) no
O1A C1A C6A C8A 36.5(3) no
C2A C1A C6A C5A -23.5(3) no
C2A C1A C6A C7A 96.3(3) no
C2A C1A C6A C8A -144.8(2) no
C1A C2A C3A N1A -178.1(2) no
C1A C2A C3A C4A 0.5(3) no
H2A C2A C3A N1A 2.0(10) no
H2A C2A C3A C4A -178.0(10) no
N1A C3A C4A C5A -154.9(2) no
N1A C3A C4A H41A 82(2) no
N1A C3A C4A H42A -32(2) no
C2A C3A C4A C5A 26.4(3) no
C2A C3A C4A H41A -96(2) no
C2A C3A C4A H42A 148(2) no
C3A C4A C5A C6A -51.8(3) no
C3A C4A C5A H51A -172.0(10) no
C3A C4A C5A H52A 67(2) no
H41A C4A C5A C6A 70(2) no
H41A C4A C5A H51A -51(2) no
H41A C4A C5A H52A -171(2) no
H42A C4A C5A C6A -174(2) no
H42A C4A C5A H51A 64(2) no
H42A C4A C5A H52A -55(2) no
C4A C5A C6A C1A 50.0(3) no
C4A C5A C6A C7A -67.4(3) no
C4A C5A C6A C8A 171.2(2) no
H51A C5A C6A C1A 170.0(10) no
H51A C5A C6A C7A 52.0(10) no
H51A C5A C6A C8A -68.0(10) no
H52A C5A C6A C1A -70(2) no
H52A C5A C6A C7A 172(2) no
H52A C5A C6A C8A 51(2) no
C1A C6A C7A H71A -71(2) no
C1A C6A C7A H72A -177(2) no
C1A C6A C7A H73A 76(2) no
C5A C6A C7A H71A 48(2) no
C5A C6A C7A H72A -57(2) no
C5A C6A C7A H73A -164(2) no
C8A C6A C7A H71A 169(2) no
C8A C6A C7A H72A 63(2) no
C8A C6A C7A H73A -42(2) no
C1A C6A C8A H81A -175(2) no
C1A C6A C8A H82A 68(2) no
C1A C6A C8A H83A -66(2) no
C5A C6A C8A H81A 63(2) no
C5A C6A C8A H82A -53(2) no
C5A C6A C8A H83A 171(2) no
C7A C6A C8A H81A -58(2) no
C7A C6A C8A H82A -174(2) no
C7A C6A C8A H83A 50(2) no
N1A C9A C10A C11A 177.4(2) no
N1A C9A C10A H10A 1(2) no
C14A C9A C10A C11A 0.9(4) no
C14A C9A C10A H10A -174.0(10) no
N1A C9A C14A C13A -176.8(2) no
N1A C9A C14A H14A -2(2) no
C10A C9A C14A C13A -0.4(4) no
C10A C9A C14A H14A 173(2) no
C9A C10A C11A C12A -0.3(4) no
C9A C10A C11A H11A -177(2) no
H10A C10A C11A C12A 175(2) no
H10A C10A C11A H11A -2(3) no
C10A C11A C12A C13A -0.9(5) no
C10A C11A C12A H12A 178(2) no
H11A C11A C12A C13A 177(2) no
H11A C11A C12A H12A -3(3) no
C11A C12A C13A C14A 1.4(4) no
C11A C12A C13A H13A -177(2) no
H12A C12A C13A C14A -176(2) no
H12A C12A C13A H13A 3(3) no
C12A C13A C14A C9A -0.7(4) no
C12A C13A C14A H14A -173(2) no
H13A C13A C14A C9A 179(2) no
H13A C13A C14A H14A 5(2) no
C9B N1B C3B C2B -7.4(4) no
C9B N1B C3B C4B 173.0(2) no
H1NB N1B C3B C2B 168(2) no
H1NB N1B C3B C4B -11(2) no
C3B N1B C9B C10B 142.8(3) no
C3B N1B C9B C14B -41.5(4) no
H1NB N1B C9B C10B -32(2) no
H1NB N1B C9B C14B 143(2) no
O1B C1B C2B C3B 177.9(2) no
O1B C1B C2B H2B -2.0(10) no
C6B C1B C2B C3B -3.4(3) no
C6B C1B C2B H2B 176.0(10) no
O1B C1B C6B C5B 160.3(3) no
O1B C1B C6B C5B' -150.6(3) no
O1B C1B C6B C7B 29.6(4) no
O1B C1B C6B C7B' 93.1(3) no
O1B C1B C6B C8B -84.4(3) no
O1B C1B C6B C8B' -22.6(4) no
C2B C1B C6B C5B -18.5(4) no
C2B C1B C6B C5B' 30.6(4) no
C2B C1B C6B C7B -149.1(4) no
C2B C1B C6B C7B' -85.7(3) no
C2B C1B C6B C8B 96.8(3) no
C2B C1B C6B C8B' 158.6(3) no
C1B C2B C3B N1B 178.6(2) no
C1B C2B C3B C4B -1.9(4) no
H2B C2B C3B N1B .0(10) no
H2B C2B C3B C4B 179.0(10) no
N1B C3B C4B C5B -152.9(3) no
N1B C3B C4B C5B' 160.1(3) no
N1B C3B C4B H41B 87.2(3) no
N1B C3B C4B H42B -32.7(3) no
N1B C3B C4B H41B' 39.8(3) no
N1B C3B C4B H42B' -79.9(3) no
C2B C3B C4B C5B 27.5(4) no
C2B C3B C4B C5B' -19.5(4) no
C2B C3B C4B H41B -92.4(3) no
C2B C3B C4B H42B 147.8(2) no
C2B C3B C4B H41B' -139.7(3) no
C2B C3B C4B H42B' 100.5(3) no
C3B C4B C5B C5B' -99.4(4) no
C3B C4B C5B C6B -49.2(4) no
C3B C4B C5B C7B' 26.7(8) no
C3B C4B C5B H51B -169.9(4) no
C3B C4B C5B H52B 71.4(5) no
C3B C4B C5B H42B' 102.7(3) no
C3B C4B C5B H52B' -138.3(3) no
C5B' C4B C5B C6B 50.2(4) no
C5B' C4B C5B C7B' 126.0(9) no
C5B' C4B C5B H51B -70.6(5) no
C5B' C4B C5B H52B 170.8(7) no
C5B' C4B C5B H42B' -157.9(4) no
C5B' C4B C5B H52B' -38.9(3) no
H41B C4B C5B C5B' 20.8(4) no
H41B C4B C5B C6B 71.0(4) no
H41B C4B C5B C7B' 146.9(6) no
H41B C4B C5B H51B -49.7(5) no
H41B C4B C5B H52B -168.4(4) no
H41B C4B C5B H42B' -137.1(3) no
H41B C4B C5B H52B' -18.1(4) no
H42B C4B C5B C5B' 140.1(4) no
H42B C4B C5B C6B -169.8(3) no
H42B C4B C5B C7B' -93.9(7) no
H42B C4B C5B H51B 69.5(5) no
H42B C4B C5B H52B -49.1(5) no
H42B C4B C5B H42B' -17.8(2) no
H42B C4B C5B H52B' 101.2(3) no
H41B' C4B C5B C5B' 62.6(6) no
H41B' C4B C5B C6B 112.8(5) no
H41B' C4B C5B C7B' -171.4(6) no
H41B' C4B C5B H51B -7.9(7) no
H41B' C4B C5B H52B -126.6(5) no
H41B' C4B C5B H42B' -95.3(4) no
H41B' C4B C5B H52B' 23.7(6) no
H42B' C4B C5B C5B' 157.9(4) no
H42B' C4B C5B C6B -151.9(4) no
H42B' C4B C5B C7B' -76.1(7) no
H42B' C4B C5B H51B 87.3(4) no
H42B' C4B C5B H52B -31.3(4) no
H42B' C4B C5B H52B' 119.0(3) no
C3B C4B C5B' C5B 98.7(4) no
C3B C4B C5B' C6B 47.9(4) no
C3B C4B C5B' C8B -28.0(10) no
C3B C4B C5B' H41B -102.6(3) no
C3B C4B C5B' H51B 138.1(3) no
C3B C4B C5B' H83B -56.1(5) no
C3B C4B C5B' H51B' -72.7(5) no
C3B C4B C5B' H52B' 168.7(4) no
C5B C4B C5B' C6B -50.8(4) no
C5B C4B C5B' C8B -127.0(10) no
C5B C4B C5B' H41B 158.6(4) no
C5B C4B C5B' H51B 39.4(3) no
C5B C4B C5B' H83B -154.9(6) no
C5B C4B C5B' H51B' -171.4(7) no
C5B C4B C5B' H52B' 69.9(5) no
H41B C4B C5B' C5B -158.6(4) no
H41B C4B C5B' C6B 150.5(4) no
H41B C4B C5B' C8B 73.7(9) no
H41B C4B C5B' H51B -119.2(3) no
H41B C4B C5B' H83B 46.5(3) no
H41B C4B C5B' H51B' 29.9(4) no
H41B C4B C5B' H52B' -88.7(4) no
H42B C4B C5B' C5B -63.4(6) no
H42B C4B C5B' C6B -114.2(5) no
H42B C4B C5B' C8B 168.9(8) no
H42B C4B C5B' H41B 95.2(4) no
H42B C4B C5B' H51B -24.0(6) no
H42B C4B C5B' H83B 141.7(4) no
H42B C4B C5B' H51B' 125.1(5) no
H42B C4B C5B' H52B' 6.5(7) no
H41B' C4B C5B' C5B -140.7(4) no
H41B' C4B C5B' C6B 168.4(3) no
H41B' C4B C5B' C8B 91.6(9) no
H41B' C4B C5B' H41B 17.9(2) no
H41B' C4B C5B' H51B -101.4(3) no
H41B' C4B C5B' H83B 64.3(5) no
H41B' C4B C5B' H51B' 47.8(5) no
H41B' C4B C5B' H52B' -70.8(5) no
H42B' C4B C5B' C5B -21.6(4) no
H42B' C4B C5B' C6B -72.4(4) no
H42B' C4B C5B' C8B -149.2(9) no
H42B' C4B C5B' H41B 137.1(3) no
H42B' C4B C5B' H51B 17.8(4) no
H42B' C4B C5B' H83B -176.4(3) no
H42B' C4B C5B' H51B' 167.0(4) no
H42B' C4B C5B' H52B' 48.3(5) no
C3B C4B H41B C5B' 106.2(3) no
C3B C4B H41B H41B' -98.3(2) no
C5B C4B H41B C5B' -15.4(3) no
C5B C4B H41B H41B' 140.1(3) no
C5B' C4B H41B H41B' 155.5(2) no
H42B C4B H41B C5B' -134.1(3) no
H42B C4B H41B H41B' 21.4(2) no
H41B' C4B H41B C5B' -155.5(2) no
H42B' C4B H41B C5B' -92.8(5) no
H42B' C4B H41B H41B' 62.7(4) no
C3B C4B H42B H41B' 103.5(2) no
C3B C4B H42B H42B' -97.9(2) no
C5B C4B H42B H41B' -134.7(3) no
C5B C4B H42B H42B' 23.9(2) no
C5B' C4B H42B H41B' -94.1(4) no
C5B' C4B H42B H42B' 64.5(4) no
H41B C4B H42B H41B' -16.00(10) no
H41B C4B H42B H42B' 142.5(3) no
H41B' C4B H42B H42B' 158.5(2) no
H42B' C4B H42B H41B' -158.5(2) no
C3B C4B H41B' H41B 98.1(2) no
C3B C4B H41B' H42B -103.7(2) no
C5B C4B H41B' H41B -64.2(4) no
C5B C4B H41B' H42B 94.1(5) no
C5B' C4B H41B' H41B -23.9(2) no
C5B' C4B H41B' H42B 134.3(3) no
H41B C4B H41B' H42B 158.2(2) no
H42B C4B H41B' H41B -158.2(2) no
H42B' C4B H41B' H41B -142.4(3) no
H42B' C4B H41B' H42B 15.80(10) no
C3B C4B H42B' C5B -106.0(3) no
C3B C4B H42B' H42B 98.4(2) no
C5B C4B H42B' H42B -155.6(3) no
C5B' C4B H42B' C5B 15.9(3) no
C5B' C4B H42B' H42B -139.7(3) no
H41B C4B H42B' C5B 93.1(5) no
H41B C4B H42B' H42B -62.5(4) no
H42B C4B H42B' C5B 155.6(3) no
H41B' C4B H42B' C5B 134.5(3) no
H41B' C4B H42B' H42B -21.1(2) no
C4B C5B C5B' C6B 130.2(3) no
C4B C5B C5B' C8B 151.5(6) no
C4B C5B C5B' H41B -12.8(3) no
C4B C5B C5B' H51B -114.2(4) no
C4B C5B C5B' H83B 117.0(10) no
C4B C5B C5B' H51B' 61(4) no
C4B C5B C5B' H52B' -115.1(4) no
C6B C5B C5B' C4B -130.2(3) no
C6B C5B C5B' C8B 21.3(6) no
C6B C5B C5B' H41B -143.0(4) no
C6B C5B C5B' H51B 115.7(4) no
C6B C5B C5B' H83B -12.0(10) no
C6B C5B C5B' H51B' -68(4) no
C6B C5B C5B' H52B' 114.7(4) no
C7B' C5B C5B' C4B -142.3(6) no
C7B' C5B C5B' C6B -12.1(6) no
C7B' C5B C5B' C8B 9.0(10) no
C7B' C5B C5B' H41B -155.1(5) no
C7B' C5B C5B' H51B 103.5(7) no
C7B' C5B C5B' H83B -24(2) no
C7B' C5B C5B' H51B' -81(4) no
C7B' C5B C5B' H52B' 102.6(6) no
H51B C5B C5B' C4B 114.2(4) no
H51B C5B C5B' C6B -115.7(4) no
H51B C5B C5B' C8B -94.4(6) no
H51B C5B C5B' H41B 101.4(4) no
H51B C5B C5B' H83B -128.0(10) no
H51B C5B C5B' H51B' 175(4) no
H51B C5B C5B' H52B' -0.9(3) no
H52B C5B C5B' C4B -74(4) no
H52B C5B C5B' C6B 55(4) no
H52B C5B C5B' C8B 77(4) no
H52B C5B C5B' H41B -87(4) no
H52B C5B C5B' H51B 171(4) no
H52B C5B C5B' H83B 42(5) no
H52B C5B C5B' H51B' -13(8) no
H52B C5B C5B' H52B' 170(4) no
H42B' C5B C5B' C4B 13.5(3) no
H42B' C5B C5B' C6B 143.7(4) no
H42B' C5B C5B' C8B 165.0(5) no
H42B' C5B C5B' H41B 0.7(5) no
H42B' C5B C5B' H51B -100.6(4) no
H42B' C5B C5B' H83B 130.0(10) no
H42B' C5B C5B' H51B' 74(4) no
H42B' C5B C5B' H52B' -101.6(4) no
H52B' C5B C5B' C4B 115.1(4) no
H52B' C5B C5B' C6B -114.7(4) no
H52B' C5B C5B' C8B -93.4(6) no
H52B' C5B C5B' H41B 102.3(4) no
H52B' C5B C5B' H51B 0.9(3) no
H52B' C5B C5B' H83B -127.0(10) no
H52B' C5B C5B' H51B' 176(4) no
C4B C5B C6B C1B 44.7(4) no
C4B C5B C6B C5B' -51.7(4) no
C4B C5B C6B C7B 173.7(4) no
C4B C5B C6B C7B' 139.1(5) no
C4B C5B C6B C8B -69.2(5) no
C4B C5B C6B C8B' -131.5(5) no
C5B' C5B C6B C1B 96.4(4) no
C5B' C5B C6B C7B -134.6(5) no
C5B' C5B C6B C7B' -169.2(5) no
C5B' C5B C6B C8B -17.5(5) no
C5B' C5B C6B C8B' -79.8(6) no
C7B' C5B C6B C1B -94.5(3) no
C7B' C5B C6B C5B' 169.2(5) no
C7B' C5B C6B C7B 34.6(4) no
C7B' C5B C6B C8B 151.7(4) no
C7B' C5B C6B C8B' 89.3(5) no
H51B C5B C6B C1B 165.2(4) no
H51B C5B C6B C5B' 68.9(5) no
H51B C5B C6B C7B -65.7(6) no
H51B C5B C6B C7B' -100.3(5) no
H51B C5B C6B C8B 51.4(5) no
H51B C5B C6B C8B' -10.9(8) no
H52B C5B C6B C1B -75.8(5) no
H52B C5B C6B C5B' -172.1(7) no
H52B C5B C6B C7B 53.2(6) no
H52B C5B C6B C7B' 18.7(4) no
H52B C5B C6B C8B 170.4(4) no
H52B C5B C6B C8B' 108.0(6) no
H42B' C5B C6B C1B 15.5(8) no
H42B' C5B C6B C5B' -80.9(7) no
H42B' C5B C6B C7B 144.5(7) no
H42B' C5B C6B C7B' 109.9(8) no
H42B' C5B C6B C8B -98.4(7) no
H42B' C5B C6B C8B' -160.7(6) no
H52B' C5B C6B C1B 135.4(2) no
H52B' C5B C6B C5B' 39.0(3) no
H52B' C5B C6B C7B -95.6(4) no
H52B' C5B C6B C7B' -130.1(4) no
H52B' C5B C6B C8B 21.5(4) no
H52B' C5B C6B C8B' -40.8(6) no
C4B C5B C7B' C6B -94.4(7) no
C4B C5B C7B' C7B -123.8(7) no
C4B C5B C7B' H52B 62.0(7) no
C4B C5B C7B' H72B -123.1(8) no
C4B C5B C7B' H71B' -69(2) no
C4B C5B C7B' H72B' 35.2(8) no
C4B C5B C7B' H73B' 147.2(7) no
C5B' C5B C7B' C6B 12.5(6) no
C5B' C5B C7B' C7B -16.8(8) no
C5B' C5B C7B' H52B 168.9(8) no
C5B' C5B C7B' H72B -15.0(10) no
C5B' C5B C7B' H71B' 37(2) no
C5B' C5B C7B' H72B' 142.2(7) no
C5B' C5B C7B' H73B' -105.8(7) no
C6B C5B C7B' C7B -29.4(4) no
C6B C5B C7B' H52B 156.4(5) no
C6B C5B C7B' H72B -28.6(7) no
C6B C5B C7B' H71B' 24(2) no
C6B C5B C7B' H72B' 129.7(5) no
C6B C5B C7B' H73B' -118.4(5) no
H51B C5B C7B' C6B 102.1(5) no
H51B C5B C7B' C7B 72.7(6) no
H51B C5B C7B' H52B -101.5(6) no
H51B C5B C7B' H72B 73.5(9) no
H51B C5B C7B' H71B' 127(2) no
H51B C5B C7B' H72B' -128.2(5) no
H51B C5B C7B' H73B' -16.3(6) no
H52B C5B C7B' C6B -156.4(5) no
H52B C5B C7B' C7B 174.2(6) no
H52B C5B C7B' H72B 175.0(9) no
H52B C5B C7B' H71B' -131(2) no
H52B C5B C7B' H72B' -26.7(3) no
H52B C5B C7B' H73B' 85.2(5) no
H42B' C5B C7B' C6B -139.0(5) no
H42B' C5B C7B' C7B -168.4(5) no
H42B' C5B C7B' H52B 17.4(4) no
H42B' C5B C7B' H72B -167.6(6) no
H42B' C5B C7B' H71B' -114(2) no
H42B' C5B C7B' H72B' -9.3(6) no
H42B' C5B C7B' H73B' 102.6(5) no
H52B' C5B C7B' C6B 67.3(4) no
H52B' C5B C7B' C7B 37.9(6) no
H52B' C5B C7B' H52B -136.3(6) no
H52B' C5B C7B' H72B 39.0(10) no
H52B' C5B C7B' H71B' 92(2) no
H52B' C5B C7B' H72B' -163.0(5) no
H52B' C5B C7B' H73B' -51.1(6) no
C4B C5B H51B C5B' 64.0(4) no
C4B C5B H51B H52B' 65.1(4) no
C5B' C5B H51B H52B' 1.1(4) no
C6B C5B H51B C5B' -60.4(4) no
C6B C5B H51B H52B' -59.3(4) no
C7B' C5B H51B C5B' -126.3(6) no
C7B' C5B H51B H52B' -125.2(3) no
H52B C5B H51B C5B' -178.5(7) no
H52B C5B H51B H52B' -177.4(4) no
H42B' C5B H51B C5B' 102.1(5) no
H42B' C5B H51B H52B' 103.2(3) no
H52B' C5B H51B C5B' -1.1(4) no
C4B C5B H52B C7B' -146.3(4) no
C4B C5B H52B H72B' -108.6(4) no
C5B' C5B H52B C7B' -74(4) no
C5B' C5B H52B H72B' -36(4) no
C6B C5B H52B C7B' -22.0(5) no
C6B C5B H52B H72B' 15.7(6) no
C7B' C5B H52B H72B' 37.7(4) no
H51B C5B H52B C7B' 96.1(5) no
H51B C5B H52B H72B' 133.8(3) no
H42B' C5B H52B C7B' -165.1(3) no
H42B' C5B H52B H72B' -127.4(2) no
H52B' C5B H52B C7B' 93.5(9) no
H52B' C5B H52B H72B' 131.2(7) no
C4B C5B H42B' H42B 33.2(3) no
C5B' C5B H42B' C4B -21.3(4) no
C5B' C5B H42B' H42B 11.9(6) no
C6B C5B H42B' C4B 47.5(7) no
C6B C5B H42B' H42B 80.6(8) no
C7B' C5B H42B' C4B 135.9(5) no
C7B' C5B H42B' H42B 169.0(3) no
H51B C5B H42B' C4B -103.2(4) no
H51B C5B H42B' H42B -70.0(5) no
H52B C5B H42B' C4B 149.4(4) no
H52B C5B H42B' H42B -177.50(10) no
H52B' C5B H42B' C4B -66.8(3) no
H52B' C5B H42B' H42B -33.7(5) no
C4B C5B H52B' C5B' 58.0(4) no
C4B C5B H52B' H51B -120.4(4) no
C5B' C5B H52B' H51B -178.4(6) no
C6B C5B H52B' C5B' -56.3(4) no
C6B C5B H52B' H51B 125.2(4) no
C7B' C5B H52B' C5B' -111.2(7) no
C7B' C5B H52B' H51B 70.4(5) no
H51B C5B H52B' C5B' 178.4(6) no
H52B C5B H52B' C5B' -176.0(10) no
H52B C5B H52B' H51B 4.2(7) no
H42B' C5B H52B' C5B' 91.7(5) no
H42B' C5B H52B' H51B -86.8(4) no
C4B C5B' C6B C1B -52.3(4) no
C4B C5B' C6B C5B 50.3(4) no
C4B C5B' C6B C7B 127.4(6) no
C4B C5B' C6B C7B' 60.6(5) no
C4B C5B' C6B C8B -148.5(5) no
C4B C5B' C6B C8B' -179.4(4) no
C5B C5B' C6B C1B -102.6(4) no
C5B C5B' C6B C7B 77.1(7) no
C5B C5B' C6B C7B' 10.3(5) no
C5B C5B' C6B C8B 161.2(5) no
C5B C5B' C6B C8B' 130.4(5) no
C8B C5B' C6B C1B 96.2(3) no
C8B C5B' C6B C5B -161.2(5) no
C8B C5B' C6B C7B -84.1(6) no
C8B C5B' C6B C7B' -150.9(4) no
C8B C5B' C6B C8B' -30.8(4) no
H41B C5B' C6B C1B -23.1(8) no
H41B C5B' C6B C5B 79.4(7) no
H41B C5B' C6B C7B 156.5(6) no
H41B C5B' C6B C7B' 89.7(7) no
H41B C5B' C6B C8B -119.4(8) no
H41B C5B' C6B C8B' -150.2(6) no
H51B C5B' C6B C1B -141.4(2) no
H51B C5B' C6B C5B -38.8(3) no
H51B C5B' C6B C7B 38.3(7) no
H51B C5B' C6B C7B' -28.5(4) no
H51B C5B' C6B C8B 122.4(4) no
H51B C5B' C6B C8B' 91.5(4) no
H83B C5B' C6B C1B 72.1(3) no
H83B C5B' C6B C5B 174.7(5) no
H83B C5B' C6B C7B -108.2(6) no
H83B C5B' C6B C7B' -175.1(3) no
H83B C5B' C6B C8B -24.1(3) no
H83B C5B' C6B C8B' -55.0(4) no
H51B' C5B' C6B C1B 68.2(5) no
H51B' C5B' C6B C5B 170.8(7) no
H51B' C5B' C6B C7B -112.1(6) no
H51B' C5B' C6B C7B' -178.9(4) no
H51B' C5B' C6B C8B -28.0(4) no
H51B' C5B' C6B C8B' -58.8(6) no
H52B' C5B' C6B C1B -173.0(4) no
H52B' C5B' C6B C5B -70.4(5) no
H52B' C5B' C6B C7B 6.7(8) no
H52B' C5B' C6B C7B' -60.1(5) no
H52B' C5B' C6B C8B 90.8(5) no
H52B' C5B' C6B C8B' 60.0(6) no
C4B C5B' C8B C6B 90.7(9) no
C4B C5B' C8B C8B' 118.8(9) no
C4B C5B' C8B H81B 51(2) no
C4B C5B' C8B H82B -154.2(8) no
C4B C5B' C8B H83B -42.0(10) no
C4B C5B' C8B H51B' -55.4(9) no
C4B C5B' C8B H83B' 112.0(10) no
C5B C5B' C8B C6B -22.2(6) no
C5B C5B' C8B C8B' 5.9(8) no
C5B C5B' C8B H81B -61(2) no
C5B C5B' C8B H82B 92.9(7) no
C5B C5B' C8B H83B -156.2(7) no
C5B C5B' C8B H51B' -168.3(8) no
C5B C5B' C8B H83B' .0(10) no
C6B C5B' C8B C8B' 28.1(4) no
C6B C5B' C8B H81B -39(2) no
C6B C5B' C8B H82B 115.1(5) no
C6B C5B' C8B H83B -133.9(5) no
C6B C5B' C8B H51B' -146.1(5) no
C6B C5B' C8B H83B' 21.5(8) no
H41B C5B' C8B C6B 137.8(6) no
H41B C5B' C8B C8B' 165.9(5) no
H41B C5B' C8B H81B 98(2) no
H41B C5B' C8B H82B -107.1(6) no
H41B C5B' C8B H83B 3.9(6) no
H41B C5B' C8B H51B' -8.3(4) no
H41B C5B' C8B H83B' 159.3(7) no
H51B C5B' C8B C6B -74.5(4) no
H51B C5B' C8B C8B' -46.4(6) no
H51B C5B' C8B H81B -113(2) no
H51B C5B' C8B H82B 40.6(6) no
H51B C5B' C8B H83B 151.6(5) no
H51B C5B' C8B H51B' 139.4(6) no
H51B C5B' C8B H83B' -52.0(10) no
H83B C5B' C8B C6B 133.9(5) no
H83B C5B' C8B C8B' 162.1(7) no
H83B C5B' C8B H81B 94(2) no
H83B C5B' C8B H82B -110.9(6) no
H83B C5B' C8B H51B' -12.1(3) no
H83B C5B' C8B H83B' 155.0(10) no
H51B' C5B' C8B C6B 146.1(5) no
H51B' C5B' C8B C8B' 174.2(6) no
H51B' C5B' C8B H81B 106(2) no
H51B' C5B' C8B H82B -98.8(5) no
H51B' C5B' C8B H83B 12.1(3) no
H51B' C5B' C8B H83B' 168.0(10) no
H52B' C5B' C8B C6B -106.2(4) no
H52B' C5B' C8B C8B' -78.1(5) no
H52B' C5B' C8B H81B -145(2) no
H52B' C5B' C8B H82B 8.9(6) no
H52B' C5B' C8B H83B 119.9(5) no
H52B' C5B' C8B H51B' 107.7(5) no
H52B' C5B' C8B H83B' -84.7(9) no
C4B C5B' H41B H41B' -33.6(3) no
C5B C5B' H41B C4B 20.0(4) no
C5B C5B' H41B H41B' -13.6(6) no
C6B C5B' H41B C4B -48.5(6) no
C6B C5B' H41B H41B' -82.0(7) no
C8B C5B' H41B C4B -144.0(6) no
C8B C5B' H41B H41B' -177.6(4) no
H51B C5B' H41B C4B 65.2(3) no
H51B C5B' H41B H41B' 31.6(5) no
H83B C5B' H41B C4B -141.8(3) no
H83B C5B' H41B H41B' -175.40(10) no
H51B' C5B' H41B C4B -150.8(4) no
H51B' C5B' H41B H41B' 175.60(10) no
H52B' C5B' H41B C4B 102.1(4) no
H52B' C5B' H41B H41B' 68.6(5) no
C4B C5B' H51B C5B -57.2(4) no
C4B C5B' H51B H52B' 124.4(4) no
C5B C5B' H51B H52B' -178.5(6) no
C6B C5B' H51B C5B 56.8(4) no
C6B C5B' H51B H52B' -121.7(4) no
C8B C5B' H51B C5B 115.8(6) no
C8B C5B' H51B H52B' -62.6(4) no
H41B C5B' H51B C5B -89.8(5) no
H41B C5B' H51B H52B' 91.7(4) no
H83B C5B' H51B C5B 145.2(9) no
H83B C5B' H51B H52B' -33.3(5) no
H51B' C5B' H51B C5B -178.0(10) no
H51B' C5B' H51B H52B' 3.0(7) no
H52B' C5B' H51B C5B 178.5(6) no
C4B C5B' H83B C8B 157.4(6) no
C4B C5B' H83B H51B' -51.8(4) no
C5B C5B' H83B C8B 52.0(10) no
C5B C5B' H83B H51B' -156(2) no
C6B C5B' H83B C8B 39.9(4) no
C6B C5B' H83B H51B' -169.3(6) no
C8B C5B' H83B H51B' 150.8(6) no
H41B C5B' H83B C8B -177.0(5) no
H41B C5B' H83B H51B' -26.2(2) no
H51B C5B' H83B C8B -49.2(8) no
H51B C5B' H83B H51B' 101.7(9) no
H51B' C5B' H83B C8B -150.8(6) no
H52B' C5B' H83B C8B -69.7(6) no
H52B' C5B' H83B H51B' 81.1(6) no
C4B C5B' H51B' C8B 155.6(4) no
C4B C5B' H51B' H83B 135.3(3) no
C5B C5B' H51B' C8B 98(4) no
C5B C5B' H51B' H83B 78(4) no
C6B C5B' H51B' C8B 31.6(4) no
C6B C5B' H51B' H83B 11.3(7) no
C8B C5B' H51B' H83B -20.3(4) no
H41B C5B' H51B' C8B 173.4(3) no
H41B C5B' H51B' H83B 153.1(2) no
H51B C5B' H51B' C8B -88.4(9) no
H51B C5B' H51B' H83B -108.7(8) no
H83B C5B' H51B' C8B 20.3(4) no
H52B' C5B' H51B' C8B -86.5(5) no
H52B' C5B' H51B' H83B -106.8(5) no
C4B C5B' H52B' C5B -61.5(4) no
C4B C5B' H52B' H51B -60.4(4) no
C5B C5B' H52B' H51B 1.1(4) no
C6B C5B' H52B' C5B 62.7(4) no
C6B C5B' H52B' H51B 63.7(4) no
C8B C5B' H52B' C5B 126.9(6) no
C8B C5B' H52B' H51B 128.0(3) no
H41B C5B' H52B' C5B -99.2(5) no
H41B C5B' H52B' H51B -98.2(3) no
H51B C5B' H52B' C5B -1.1(4) no
H83B C5B' H52B' C5B 159.6(6) no
H83B C5B' H52B' H51B 160.6(3) no
H51B' C5B' H52B' C5B -179.3(7) no
H51B' C5B' H52B' H51B -178.2(4) no
C1B C6B C7B C7B' 93.8(4) no
C1B C6B C7B C8B' -101.2(4) no
C1B C6B C7B H71B -50.4(7) no
C1B C6B C7B H72B 69.9(6) no
C1B C6B C7B H73B -170.6(5) no
C1B C6B C7B H71B' 69.5(4) no
C1B C6B C7B H81B' -66.8(5) no
C1B C6B C7B H82B' -137.1(3) no
C5B C6B C7B C7B' -35.8(5) no
C5B C6B C7B C8B' 129.2(5) no
C5B C6B C7B H71B 180.0(5) no
C5B C6B C7B H72B -59.7(7) no
C5B C6B C7B H73B 59.8(7) no
C5B C6B C7B H71B' -60.1(5) no
C5B C6B C7B H81B' 163.6(4) no
C5B C6B C7B H82B' 93.2(4) no
C5B' C6B C7B C7B' -85.8(6) no
C5B' C6B C7B C8B' 79.2(7) no
C5B' C6B C7B H71B 129.9(6) no
C5B' C6B C7B H72B -109.7(7) no
C5B' C6B C7B H73B 10.0(10) no
C5B' C6B C7B H71B' -110.2(5) no
C5B' C6B C7B H81B' 113.5(6) no
C5B' C6B C7B H82B' 43.2(7) no
C7B' C6B C7B C8B' 165.0(6) no
C7B' C6B C7B H71B -144.2(8) no
C7B' C6B C7B H72B -23.9(5) no
C7B' C6B C7B H73B 95.6(7) no
C7B' C6B C7B H71B' -24.3(3) no
C7B' C6B C7B H81B' -160.6(6) no
C7B' C6B C7B H82B' 129.1(5) no
C8B C6B C7B C7B' -153.3(4) no
C8B C6B C7B C8B' 11.7(5) no
C8B C6B C7B H71B 62.5(7) no
C8B C6B C7B H72B -177.2(6) no
C8B C6B C7B H73B -57.7(7) no
C8B C6B C7B H71B' -177.6(3) no
C8B C6B C7B H81B' 46.1(6) no
C8B C6B C7B H82B' -24.2(4) no
C8B' C6B C7B C7B' -165.0(6) no
C8B' C6B C7B H71B 50.8(6) no
C8B' C6B C7B H72B 171.1(9) no
C8B' C6B C7B H73B -69.4(6) no
C8B' C6B C7B H71B' 170.7(6) no
C8B' C6B C7B H81B' 34.4(4) no
C8B' C6B C7B H82B' -35.9(3) no
C1B C6B C7B' C5B 109.0(3) no
C1B C6B C7B' C7B -107.3(4) no
C1B C6B C7B' H52B 95.8(3) no
C1B C6B C7B' H72B -89.8(3) no
C1B C6B C7B' H71B' -63.0(5) no
C1B C6B C7B' H72B' 57.2(5) no
C1B C6B C7B' H73B' 177.1(4) no
C5B C6B C7B' C7B 143.7(5) no
C5B C6B C7B' H52B -13.2(3) no
C5B C6B C7B' H72B 161.2(5) no
C5B C6B C7B' H71B' -172.0(6) no
C5B C6B C7B' H72B' -51.7(5) no
C5B C6B C7B' H73B' 68.2(5) no
C5B' C6B C7B' C5B -8.1(4) no
C5B' C6B C7B' C7B 135.6(4) no
C5B' C6B C7B' H52B -21.4(4) no
C5B' C6B C7B' H72B 153.1(3) no
C5B' C6B C7B' H71B' 179.9(5) no
C5B' C6B C7B' H72B' -59.9(6) no
C5B' C6B C7B' H73B' 60.0(6) no
C7B C6B C7B' C5B -143.7(5) no
C7B C6B C7B' H52B -157.0(5) no
C7B C6B C7B' H72B 17.5(4) no
C7B C6B C7B' H71B' 44.3(5) no
C7B C6B C7B' H72B' 164.5(7) no
C7B C6B C7B' H73B' -75.6(6) no
C8B C6B C7B' C5B -76.3(8) no
C8B C6B C7B' C7B 67.4(8) no
C8B C6B C7B' H52B -89.6(8) no
C8B C6B C7B' H72B 84.9(8) no
C8B C6B C7B' H71B' 111.7(8) no
C8B C6B C7B' H72B' -128.1(7) no
C8B C6B C7B' H73B' -7.0(10) no
C8B' C6B C7B' C5B -132.1(4) no
C8B' C6B C7B' C7B 11.7(5) no
C8B' C6B C7B' H52B -145.3(3) no
C8B' C6B C7B' H72B 29.1(4) no
C8B' C6B C7B' H71B' 55.9(6) no
C8B' C6B C7B' H72B' 176.2(5) no
C8B' C6B C7B' H73B' -63.9(6) no
C1B C6B C8B C5B' -105.6(3) no
C1B C6B C8B C8B' 107.6(3) no
C1B C6B C8B H81B 60.7(6) no
C1B C6B C8B H82B -179.4(4) no
C1B C6B C8B H83B -59.4(6) no
C1B C6B C8B H51B' -86.3(3) no
C1B C6B C8B H83B' 87.4(3) no
C5B C6B C8B C5B' 13.9(4) no
C5B C6B C8B C8B' -132.9(4) no
C5B C6B C8B H81B -179.8(5) no
C5B C6B C8B H82B -59.9(6) no
C5B C6B C8B H83B 60.1(6) no
C5B C6B C8B H51B' 33.2(4) no
C5B C6B C8B H83B' -153.1(3) no
C5B' C6B C8B C8B' -146.8(4) no
C5B' C6B C8B H81B 166.2(6) no
C5B' C6B C8B H82B -73.8(5) no
C5B' C6B C8B H83B 46.2(5) no
C5B' C6B C8B H51B' 19.2(3) no
C5B' C6B C8B H83B' -167.0(5) no
C7B C6B C8B C5B' 136.6(4) no
C7B C6B C8B C8B' -10.2(5) no
C7B C6B C8B H81B -57.1(6) no
C7B C6B C8B H82B 62.8(6) no
C7B C6B C8B H83B -177.2(5) no
C7B C6B C8B H51B' 155.9(4) no
C7B C6B C8B H83B' -30.4(5) no
C7B' C6B C8B C5B' 79.7(8) no
C7B' C6B C8B C8B' -67.1(8) no
C7B' C6B C8B H81B -114.0(8) no
C7B' C6B C8B H82B 6.0(10) no
C7B' C6B C8B H83B 125.9(7) no
C7B' C6B C8B H51B' 99.0(8) no
C7B' C6B C8B H83B' -87.3(8) no
C8B' C6B C8B C5B' 146.8(4) no
C8B' C6B C8B H81B -46.9(5) no
C8B' C6B C8B H82B 73.0(6) no
C8B' C6B C8B H83B -167.0(7) no
C8B' C6B C8B H51B' 166.1(5) no
C8B' C6B C8B H83B' -20.2(3) no
C1B C6B C8B' C7B 99.5(5) no
C1B C6B C8B' C8B -93.6(4) no
C1B C6B C8B' H71B 63.8(4) no
C1B C6B C8B' H73B 136.4(3) no
C1B C6B C8B' H81B -67.5(3) no
C1B C6B C8B' H81B' 54.0(6) no
C1B C6B C8B' H82B' 174.3(4) no
C1B C6B C8B' H83B' -65.9(5) no
C5B C6B C8B' C7B -84.3(6) no
C5B C6B C8B' C8B 82.6(5) no
C5B C6B C8B' H71B -120.0(5) no
C5B C6B C8B' H73B -47.4(6) no
C5B C6B C8B' H81B 108.7(5) no
C5B C6B C8B' H81B' -129.8(5) no
C5B C6B C8B' H82B' -9.5(8) no
C5B C6B C8B' H83B' 110.3(6) no
C5B' C6B C8B' C7B -134.5(5) no
C5B' C6B C8B' C8B 32.3(4) no
C5B' C6B C8B' H71B -170.3(3) no
C5B' C6B C8B' H73B -97.7(4) no
C5B' C6B C8B' H81B 58.5(4) no
C5B' C6B C8B' H81B' 179.9(4) no
C5B' C6B C8B' H82B' -59.8(6) no
C5B' C6B C8B' H83B' 60.0(6) no
C7B C6B C8B' C8B 166.8(6) no
C7B C6B C8B' H71B -35.7(4) no
C7B C6B C8B' H73B 36.9(4) no
C7B C6B C8B' H81B -167.0(6) no
C7B C6B C8B' H81B' -45.5(5) no
C7B C6B C8B' H82B' 74.7(6) no
C7B C6B C8B' H83B' -165.5(8) no
C7B' C6B C8B' C7B -13.7(5) no
C7B' C6B C8B' C8B 153.2(4) no
C7B' C6B C8B' H71B -49.4(4) no
C7B' C6B C8B' H73B 23.2(4) no
C7B' C6B C8B' H81B 179.3(3) no
C7B' C6B C8B' H81B' -59.2(6) no
C7B' C6B C8B' H82B' 61.1(6) no
C7B' C6B C8B' H83B' -179.1(5) no
C8B C6B C8B' C7B -166.8(6) no
C8B C6B C8B' H71B 157.4(5) no
C8B C6B C8B' H73B -130.0(4) no
C8B C6B C8B' H81B 26.2(3) no
C8B C6B C8B' H81B' 147.6(6) no
C8B C6B C8B' H82B' -92.1(6) no
C8B C6B C8B' H83B' 27.7(4) no
C6B C7B C7B' C5B 28.9(4) no
C6B C7B C7B' H52B 33.6(7) no
C6B C7B C7B' H72B -150.2(6) no
C6B C7B C7B' H71B' -135.1(5) no
C6B C7B C7B' H72B' -44(2) no
C6B C7B C7B' H73B' 113.9(5) no
C8B' C7B C7B' C5B 11.1(9) no
C8B' C7B C7B' C6B -17.9(7) no
C8B' C7B C7B' H52B 16.0(10) no
C8B' C7B C7B' H72B -167.0(10) no
C8B' C7B C7B' H71B' -153.0(9) no
C8B' C7B C7B' H72B' -61(2) no
C8B' C7B C7B' H73B' 96.0(9) no
H71B C7B C7B' C5B 117.0(10) no
H71B C7B C7B' C6B 88.0(10) no
H71B C7B C7B' H52B 121.0(10) no
H71B C7B C7B' H72B -61.0(10) no
H71B C7B C7B' H71B' -46.0(10) no
H71B C7B C7B' H72B' 43(3) no
H71B C7B C7B' H73B' -157.0(10) no
H72B C7B C7B' C5B 179.2(6) no
H72B C7B C7B' C6B 150.2(6) no
H72B C7B C7B' H52B -176.2(8) no
H72B C7B C7B' H71B' 15.1(3) no
H72B C7B C7B' H72B' 106(2) no
H72B C7B C7B' H73B' -95.9(6) no
H73B C7B C7B' C5B -76.5(6) no
H73B C7B C7B' C6B -105.4(6) no
H73B C7B C7B' H52B -71.9(9) no
H73B C7B C7B' H72B 104.3(7) no
H73B C7B C7B' H71B' 119.4(6) no
H73B C7B C7B' H72B' -149(2) no
H73B C7B C7B' H73B' 8.4(7) no
H71B' C7B C7B' C5B 164.1(6) no
H71B' C7B C7B' C6B 135.1(5) no
H71B' C7B C7B' H52B 169.0(10) no
H71B' C7B C7B' H72B -15.1(3) no
H71B' C7B C7B' H72B' 91(2) no
H71B' C7B C7B' H73B' -111.0(6) no
H81B' C7B C7B' C5B 83(2) no
H81B' C7B C7B' C6B 54(2) no
H81B' C7B C7B' H52B 88(2) no
H81B' C7B C7B' H72B -95(2) no
H81B' C7B C7B' H71B' -80(2) no
H81B' C7B C7B' H72B' 9(3) no
H81B' C7B C7B' H73B' 168(2) no
H82B' C7B C7B' C5B -38.3(7) no
H82B' C7B C7B' C6B -67.3(5) no
H82B' C7B C7B' H52B -33.0(10) no
H82B' C7B C7B' H72B 142.5(8) no
H82B' C7B C7B' H71B' 157.6(6) no
H82B' C7B C7B' H72B' -111(2) no
H82B' C7B C7B' H73B' 46.6(7) no
C6B C7B C8B' C8B -15.1(7) no
C6B C7B C8B' H71B 126.8(5) no
C6B C7B C8B' H73B -116.2(5) no
C6B C7B C8B' H81B 30.0(10) no
C6B C7B C8B' H81B' 131.0(5) no
C6B C7B C8B' H82B' -114.2(5) no
C6B C7B C8B' H83B' 71(3) no
C7B' C7B C8B' C6B 17.6(7) no
C7B' C7B C8B' C8B 2.0(10) no
C7B' C7B C8B' H71B 144.0(10) no
C7B' C7B C8B' H73B -98.6(9) no
C7B' C7B C8B' H81B 48(2) no
C7B' C7B C8B' H81B' 148.5(9) no
C7B' C7B C8B' H82B' -96.6(8) no
C7B' C7B C8B' H83B' 88(3) no
H71B C7B C8B' C6B -126.8(5) no
H71B C7B C8B' C8B -141.9(7) no
H71B C7B C8B' H73B 117.0(6) no
H71B C7B C8B' H81B -96.0(10) no
H71B C7B C8B' H81B' 4.2(2) no
H71B C7B C8B' H82B' 119.0(5) no
H71B C7B C8B' H83B' -55(3) no
H72B C7B C8B' C6B -65(5) no
H72B C7B C8B' C8B -80(5) no
H72B C7B C8B' H71B 61(5) no
H72B C7B C8B' H73B 178(6) no
H72B C7B C8B' H81B -35(6) no
H72B C7B C8B' H81B' 65(5) no
H72B C7B C8B' H82B' 180(5) no
H72B C7B C8B' H83B' 5(8) no
H73B C7B C8B' C6B 116.2(5) no
H73B C7B C8B' C8B 101.1(7) no
H73B C7B C8B' H71B -117.0(6) no
H73B C7B C8B' H81B 146.0(10) no
H73B C7B C8B' H81B' -112.8(6) no
H73B C7B C8B' H82B' 2.0(5) no
H73B C7B C8B' H83B' -172(3) no
H71B' C7B C8B' C6B -23(2) no
H71B' C7B C8B' C8B -38(2) no
H71B' C7B C8B' H71B 103(2) no
H71B' C7B C8B' H73B -139(2) no
H71B' C7B C8B' H81B 6(3) no
H71B' C7B C8B' H81B' 107(2) no
H71B' C7B C8B' H82B' -137(2) no
H71B' C7B C8B' H83B' 47(4) no
H81B' C7B C8B' C6B -131.0(5) no
H81B' C7B C8B' C8B -146.1(8) no
H81B' C7B C8B' H71B -4.2(2) no
H81B' C7B C8B' H73B 112.8(6) no
H81B' C7B C8B' H81B -100.0(10) no
H81B' C7B C8B' H82B' 114.8(6) no
H81B' C7B C8B' H83B' -59(3) no
H82B' C7B C8B' C6B 114.2(5) no
H82B' C7B C8B' C8B 99.1(8) no
H82B' C7B C8B' H71B -119.0(5) no
H82B' C7B C8B' H73B -2.0(5) no
H82B' C7B C8B' H81B 144(2) no
H82B' C7B C8B' H81B' -114.8(6) no
H82B' C7B C8B' H83B' -174(3) no
C6B C7B H71B C8B' -51.4(5) no
C6B C7B H71B H81B' -61.1(6) no
C7B' C7B H71B C8B' -124.0(10) no
C7B' C7B H71B H81B' -134.0(10) no
C8B' C7B H71B H81B' -9.7(5) no
H72B C7B H71B C8B' -171.5(9) no
H72B C7B H71B H81B' 178.8(5) no
H73B C7B H71B C8B' 68.6(7) no
H73B C7B H71B H81B' 58.9(7) no
H71B' C7B H71B C8B' -154.0(8) no
H71B' C7B H71B H81B' -163.7(4) no
H81B' C7B H71B C8B' 9.7(5) no
H82B' C7B H71B C8B' 34.2(3) no
H82B' C7B H71B H81B' 24.4(4) no
C6B C7B H72B C7B' 28.4(6) no
C6B C7B H72B H71B' -1.4(9) no
C7B' C7B H72B H71B' -29.8(6) no
C8B' C7B H72B C7B' 91(5) no
C8B' C7B H72B H71B' 61(5) no
H71B C7B H72B C7B' 148.7(7) no
H71B C7B H72B H71B' 118.9(6) no
H73B C7B H72B C7B' -91.1(7) no
H73B C7B H72B H71B' -120.9(6) no
H71B' C7B H72B C7B' 29.8(6) no
H81B' C7B H72B C7B' 149.2(9) no
H81B' C7B H72B H71B' 119.4(7) no
H82B' C7B H72B C7B' -88.0(10) no
H82B' C7B H72B H71B' -118.0(10) no
C6B C7B H73B C8B' 60.8(5) no
C6B C7B H73B H82B' 58.8(5) no
C7B' C7B H73B C8B' 128.2(7) no
C7B' C7B H73B H82B' 126.2(4) no
C8B' C7B H73B H82B' -2.0(5) no
H71B C7B H73B C8B' -59.5(6) no
H71B C7B H73B H82B' -61.5(7) no
H72B C7B H73B C8B' -179.6(9) no
H72B C7B H73B H82B' 178.4(5) no
H71B' C7B H73B C8B' 163.2(9) no
H71B' C7B H73B H82B' 161.2(5) no
H81B' C7B H73B C8B' -43.5(4) no
H81B' C7B H73B H82B' -45.5(5) no
H82B' C7B H73B C8B' 2.0(5) no
C6B C7B H71B' C7B' 39.7(5) no
C6B C7B H71B' H72B 178.7(9) no
C7B' C7B H71B' H72B 139.1(8) no
C8B' C7B H71B' C7B' 61(2) no
C8B' C7B H71B' H72B -158(2) no
H71B C7B H71B' C7B' 152.8(8) no
H71B C7B H71B' H72B -68.1(7) no
H72B C7B H71B' C7B' -139.1(8) no
H73B C7B H71B' C7B' -73.1(7) no
H73B C7B H71B' H72B 65.9(7) no
H81B' C7B H71B' C7B' 145.6(9) no
H81B' C7B H71B' H72B -75.3(9) no
H82B' C7B H71B' C7B' -45.0(10) no
H82B' C7B H71B' H72B 94.0(10) no
C6B C7B H81B' C8B' -44.8(5) no
C6B C7B H81B' H71B 123.2(6) no
C7B' C7B H81B' C8B' -92(2) no
C7B' C7B H81B' H71B 75(2) no
C8B' C7B H81B' H71B 167.9(6) no
H71B C7B H81B' C8B' -167.9(6) no
H72B C7B H81B' C8B' -168.0(10) no
H72B C7B H81B' H71B -1.5(6) no
H73B C7B H81B' C8B' 66.9(6) no
H73B C7B H81B' H71B -125.2(7) no
H71B' C7B H81B' C8B' -146.0(10) no
H71B' C7B H81B' H71B 20.6(5) no
H82B' C7B H81B' C8B' 38.0(4) no
H82B' C7B H81B' H71B -154.1(5) no
C6B C7B H82B' C8B' 57.0(5) no
C6B C7B H82B' H73B -126.0(6) no
C7B' C7B H82B' C8B' 113.7(8) no
C7B' C7B H82B' H73B -69.3(6) no
C8B' C7B H82B' H73B 176.9(7) no
H71B C7B H82B' C8B' -52.8(6) no
H71B C7B H82B' H73B 124.1(7) no
H72B C7B H82B' C8B' -179(2) no
H72B C7B H82B' H73B -2.0(10) no
H73B C7B H82B' C8B' -176.9(7) no
H71B' C7B H82B' C8B' 143.0(10) no
H71B' C7B H82B' H73B -39.6(9) no
H81B' C7B H82B' C8B' -44.8(5) no
H81B' C7B H82B' H73B 132.1(6) no
C5B C7B' H52B H72B' -141.9(4) no
C6B C7B' H52B C5B 18.8(4) no
C6B C7B' H52B H72B' -123.1(4) no
C7B C7B' H52B C5B -8.1(8) no
C7B C7B' H52B H72B' -149.9(9) no
H72B C7B' H52B C5B -24(4) no
H72B C7B' H52B H72B' -166(4) no
H71B' C7B' H52B C5B 147.0(10) no
H71B' C7B' H52B H72B' 5.0(10) no
H72B' C7B' H52B C5B 141.9(4) no
H73B' C7B' H52B C5B -91.1(5) no
H73B' C7B' H52B H72B' 127.0(5) no
C5B C7B' H72B C7B -1.2(8) no
C5B C7B' H72B H71B' 152.9(9) no
C6B C7B' H72B C7B -23.9(5) no
C6B C7B' H72B H71B' 130.3(4) no
C7B C7B' H72B H71B' 154.2(5) no
H52B C7B' H72B C7B 19(4) no
H52B C7B' H72B H71B' 174(4) no
H71B' C7B' H72B C7B -154.2(5) no
H72B' C7B' H72B C7B -144.0(10) no
H72B' C7B' H72B H71B' 9.5(8) no
H73B' C7B' H72B C7B 85.3(6) no
H73B' C7B' H72B H71B' -120.6(6) no
C5B C7B' H71B' C7B -57(2) no
C5B C7B' H71B' H72B -74(2) no
C6B C7B' H71B' C7B -37.5(4) no
C6B C7B' H71B' H72B -53.9(4) no
C7B C7B' H71B' H72B -16.4(3) no
H52B C7B' H71B' C7B -161(2) no
H52B C7B' H71B' H72B -177.0(10) no
H72B C7B' H71B' C7B 16.4(3) no
H72B' C7B' H71B' C7B -157.6(7) no
H72B' C7B' H71B' H72B -174.0(5) no
H73B' C7B' H71B' C7B 82.1(6) no
H73B' C7B' H71B' H72B 65.7(6) no
C5B C7B' H72B' H52B 21.4(2) no
C6B C7B' H72B' H52B 62.4(4) no
C7B C7B' H72B' H52B 100(2) no
H72B C7B' H72B' H52B 177.0(10) no
H71B' C7B' H72B' H52B -177.5(6) no
H73B' C7B' H72B' H52B -57.3(5) no
C5B' C8B C8B' C6B -27.1(4) no
C5B' C8B C8B' C7B -11.9(9) no
C5B' C8B C8B' H71B -78.0(10) no
C5B' C8B C8B' H73B 40.3(7) no
C5B' C8B C8B' H81B -159.7(6) no
C5B' C8B C8B' H81B' -112.0(10) no
C5B' C8B C8B' H82B' 79.9(6) no
C5B' C8B C8B' H83B' -173.5(6) no
C6B C8B C8B' C7B 15.2(7) no
C6B C8B C8B' H71B -51.0(10) no
C6B C8B C8B' H73B 67.5(5) no
C6B C8B C8B' H81B -132.6(5) no
C6B C8B C8B' H81B' -85.0(10) no
C6B C8B C8B' H82B' 107.0(5) no
C6B C8B C8B' H83B' -146.4(5) no
H81B C8B C8B' C6B 132.6(5) no
H81B C8B C8B' C7B 147.8(8) no
H81B C8B C8B' H71B 81.0(10) no
H81B C8B C8B' H73B -159.9(6) no
H81B C8B C8B' H81B' 47.0(10) no
H81B C8B C8B' H82B' -120.4(6) no
H81B C8B C8B' H83B' -13.8(3) no
H82B C8B C8B' C6B -115.6(5) no
H82B C8B C8B' C7B -100.3(8) no
H82B C8B C8B' H71B -166.0(10) no
H82B C8B C8B' H73B -48.1(7) no
H82B C8B C8B' H81B 111.8(6) no
H82B C8B C8B' H81B' 159.0(10) no
H82B C8B C8B' H82B' -8.6(6) no
H82B C8B C8B' H83B' 98.1(5) no
H83B C8B C8B' C6B 43(2) no
H83B C8B C8B' C7B 59(2) no
H83B C8B C8B' H71B -7(3) no
H83B C8B C8B' H73B 111(2) no
H83B C8B C8B' H81B -88(2) no
H83B C8B C8B' H81B' -41(3) no
H83B C8B C8B' H82B' 150(2) no
H83B C8B C8B' H83B' -102(2) no
H51B' C8B C8B' C6B -21.8(8) no
H51B' C8B C8B' C7B -6.0(10) no
H51B' C8B C8B' H71B -73.0(10) no
H51B' C8B C8B' H73B 46.0(10) no
H51B' C8B C8B' H81B -153.0(10) no
H51B' C8B C8B' H81B' -107.0(10) no
H51B' C8B C8B' H82B' 85.2(9) no
H51B' C8B C8B' H83B' -168.2(9) no
H83B' C8B C8B' C6B 146.4(5) no
H83B' C8B C8B' C7B 161.6(9) no
H83B' C8B C8B' H71B 95.0(10) no
H83B' C8B C8B' H73B -146.1(7) no
H83B' C8B C8B' H81B 13.8(3) no
H83B' C8B C8B' H81B' 61.0(10) no
H83B' C8B C8B' H82B' -106.6(6) no
C5B' C8B H81B C8B' 74(2) no
C5B' C8B H81B H83B' 90(2) no
C6B C8B H81B C8B' 40.7(4) no
C6B C8B H81B H83B' 56.8(4) no
C8B' C8B H81B H83B' 16.1(3) no
H82B C8B H81B C8B' -79.3(6) no
H82B C8B H81B H83B' -63.2(6) no
H83B C8B H81B C8B' 160.9(7) no
H83B C8B H81B H83B' 177.0(5) no
H51B' C8B H81B C8B' 151.0(10) no
H51B' C8B H81B H83B' 167.0(10) no
H83B' C8B H81B C8B' -16.1(3) no
C5B' C8B H83B H51B' -12.2(3) no
C6B C8B H83B C5B' -38.2(4) no
C6B C8B H83B H51B' -50.4(4) no
C8B' C8B H83B C5B' -75(2) no
C8B' C8B H83B H51B' -87(2) no
H81B C8B H83B C5B' -158.3(7) no
H81B C8B H83B H51B' -170.5(5) no
H82B C8B H83B C5B' 81.9(6) no
H82B C8B H83B H51B' 69.7(6) no
H51B' C8B H83B C5B' 12.2(3) no
H83B' C8B H83B C5B' -155.0(10) no
H83B' C8B H83B H51B' -167.9(9) no
C5B' C8B H51B' H83B 160.2(4) no
C6B C8B H51B' C5B' -26.9(4) no
C6B C8B H51B' H83B 133.3(4) no
C8B' C8B H51B' C5B' -8.8(9) no
C8B' C8B H51B' H83B 151.0(10) no
H81B C8B H51B' C5B' -144.0(10) no
H81B C8B H51B' H83B 15.5(8) no
H82B C8B H51B' C5B' 82.3(5) no
H82B C8B H51B' H83B -117.4(6) no
H83B C8B H51B' C5B' -160.2(4) no
H83B' C8B H51B' C5B' -82(4) no
H83B' C8B H51B' H83B 78(4) no
C5B' C8B H83B' C8B' 10.3(9) no
C5B' C8B H83B' H81B -144.0(10) no
C6B C8B H83B' C8B' 27.5(4) no
C6B C8B H83B' H81B -127.9(4) no
C8B' C8B H83B' H81B -155.5(4) no
H81B C8B H83B' C8B' 155.5(4) no
H82B C8B H83B' C8B' -82.0(5) no
H82B C8B H83B' H81B 122.5(6) no
H83B C8B H83B' C8B' 151.0(10) no
H83B C8B H83B' H81B -4.6(8) no
H51B' C8B H83B' C8B' 83(4) no
H51B' C8B H83B' H81B -72(4) no
C6B C8B' H71B C7B 46.9(5) no
C6B C8B' H71B H81B' -146.1(6) no
C7B C8B' H71B H81B' 166.9(6) no
C8B C8B' H71B C7B 92.0(10) no
C8B C8B' H71B H81B' -100.0(10) no
H73B C8B' H71B C7B -38.5(5) no
H73B C8B' H71B H81B' 128.5(4) no
H81B C8B' H71B C7B 143.7(8) no
H81B C8B' H71B H81B' -49.3(4) no
H81B' C8B' H71B C7B -166.9(6) no
H82B' C8B' H71B C7B -65.7(6) no
H82B' C8B' H71B H81B' 101.3(6) no
H83B' C8B' H71B C7B 165.4(9) no
H83B' C8B' H71B H81B' -27.6(4) no
C6B C8B' H73B C7B -54.6(6) no
C6B C8B' H73B H82B' 122.5(4) no
C7B C8B' H73B H82B' 177.1(7) no
C8B C8B' H73B C7B -111.2(8) no
C8B C8B' H73B H82B' 65.9(5) no
H71B C8B' H73B C7B 42.5(5) no
H71B C8B' H73B H82B' -140.4(5) no
H81B C8B' H73B C7B -141.0(10) no
H81B C8B' H73B H82B' 35.4(9) no
H81B' C8B' H73B C7B 55.6(6) no
H81B' C8B' H73B H82B' -127.3(6) no
H82B' C8B' H73B C7B -177.1(7) no
H83B' C8B' H73B C7B 176(2) no
H83B' C8B' H73B H82B' -6.0(10) no
C6B C8B' H81B C8B -41.7(5) no
C6B C8B' H81B H83B' 175.4(7) no
C7B C8B' H81B C8B -68.0(10) no
C7B C8B' H81B H83B' 148(2) no
C8B C8B' H81B H83B' -143.0(6) no
H71B C8B' H81B C8B -140.6(8) no
H71B C8B' H81B H83B' 76.4(6) no
H73B C8B' H81B C8B 45.0(10) no
H73B C8B' H81B H83B' -97.0(10) no
H81B' C8B' H81B C8B -155.0(7) no
H81B' C8B' H81B H83B' 62.0(5) no
H82B' C8B' H81B C8B 70.9(6) no
H82B' C8B' H81B H83B' -72.1(6) no
H83B' C8B' H81B C8B 143.0(6) no
C6B C8B' H81B' C7B 46.7(5) no
C6B C8B' H81B' H71B 36.1(6) no
C7B C8B' H81B' H71B -10.6(5) no
C8B C8B' H81B' C7B 120.0(10) no
C8B C8B' H81B' H71B 109.0(10) no
H71B C8B' H81B' C7B 10.6(5) no
H73B C8B' H81B' C7B -38.3(4) no
H73B C8B' H81B' H71B -48.9(4) no
H81B C8B' H81B' C7B 149.6(7) no
H81B C8B' H81B' H71B 139.0(3) no
H82B' C8B' H81B' C7B -73.6(6) no
H82B' C8B' H81B' H71B -84.2(6) no
H83B' C8B' H81B' C7B 166.7(8) no
H83B' C8B' H81B' H71B 156.1(3) no
C6B C8B' H82B' C7B -61.4(5) no
C6B C8B' H82B' H73B -63.4(4) no
C7B C8B' H82B' H73B -2.0(4) no
C8B C8B' H82B' C7B -127.8(6) no
C8B C8B' H82B' H73B -129.8(4) no
H71B C8B' H82B' C7B 41.5(4) no
H71B C8B' H82B' H73B 39.5(4) no
H73B C8B' H82B' C7B 2.0(4) no
H81B C8B' H82B' C7B -162.9(8) no
H81B C8B' H82B' H73B -164.9(4) no
H81B' C8B' H82B' C7B 58.9(6) no
H81B' C8B' H82B' H73B 57.0(5) no
H83B' C8B' H82B' C7B 178.7(8) no
H83B' C8B' H82B' H73B 176.7(5) no
C6B C8B' H83B' C8B -32.0(5) no
C6B C8B' H83B' H81B -4.9(7) no
C7B C8B' H83B' C8B -96(3) no
C7B C8B' H83B' H81B -69(3) no
C8B C8B' H83B' H81B 27.1(5) no
H71B C8B' H83B' C8B -144.0(7) no
H71B C8B' H83B' H81B -116.9(6) no
H73B C8B' H83B' C8B 93.0(10) no
H73B C8B' H83B' H81B 120.0(10) no
H81B C8B' H83B' C8B -27.1(5) no
H81B' C8B' H83B' C8B -152.1(6) no
H81B' C8B' H83B' H81B -125.1(4) no
H82B' C8B' H83B' C8B 88.0(6) no
H82B' C8B' H83B' H81B 115.1(5) no
N1B C9B C10B C11B 176.6(3) no
N1B C9B C10B H10B 3(2) no
C14B C9B C10B C11B 0.8(4) no
C14B C9B C10B H10B -171(2) no
N1B C9B C14B C13B -176.2(2) no
N1B C9B C14B H14B 4(2) no
C10B C9B C14B C13B -0.5(4) no
C10B C9B C14B H14B 179(2) no
C9B C10B C11B C12B -0.6(5) no
C9B C10B C11B H11B -175(2) no
H10B C10B C11B C12B 172(2) no
H10B C10B C11B H11B -2(3) no
C10B C11B C12B C13B 0.2(5) no
C10B C11B C12B H12B 178(2) no
H11B C11B C12B C13B 175(2) no
H11B C11B C12B H12B -5(3) no
C11B C12B C13B C14B 0.0(4) no
C11B C12B C13B H13B 176(2) no
H12B C12B C13B C14B -177(2) no
H12B C12B C13B H13B -1(2) no
C12B C13B C14B C9B 0.2(4) no
C12B C13B C14B H14B -179(2) no
H13B C13B C14B C9B -175(2) no
H13B C13B C14B H14B 4(2) no
C4B H41B H41B' H42B -20.9(2) no
C5B' H41B H41B' C4B 35.5(3) no
C5B' H41B H41B' H42B 14.6(3) no
C4B H42B H41B' H41B 23.4(2) no
H42B' H42B H41B' C4B -23.1(2) no
H42B' H42B H41B' H41B 0.30(10) no
C4B H42B H42B' C5B -34.9(3) no
H41B' H42B H42B' C4B 20.6(2) no
H41B' H42B H42B' C5B -14.3(3) no
C5B H51B H52B' C5B' -1.3(5) no
C5B' H51B H52B' C5B 1.3(5) no
C5B H52B H72B' C7B' -54.3(6) no
C7B H71B H81B' C8B' 13.0(6) no
C8B' H71B H81B' C7B -13.0(6) no
C7B H72B H71B' C7B' 39.5(8) no
C7B' H72B H71B' C7B -39.5(8) no
C7B H73B H82B' C8B' 2.5(6) no
C8B' H73B H82B' C7B -2.5(6) no
C8B H81B H83B' C8B' -35.6(6) no
C8B' H81B H83B' C8B 35.6(6) no
C5B' H83B H51B' C8B -28.3(6) no
C8B H83B H51B' C5B' 28.3(6) no
